data_1562180
loop_
_publ_author_name
'Hou, Min'
'Xu, Mengmeng'
'Yang, Baochao'
'He, Haibing'
'Gao, Shuanhu'

_publ_section_title
;
 Construction of polycyclic structures with vicinal all-carbon quaternary
 stereocenters <i>via</i> an enantioselective photoenolization/Diels-Alder
 reaction.
;
_journal_issue 21
_journal_name_full 'Chemical science'
_journal_page_first 7575
_journal_page_last 7582
_journal_paper_doi 10.1039/d1sc00883h
_journal_volume 12
_journal_year 2021
_chemical_absolute_configuration ad
_chemical_formula_moiety 'C67 H102 O4'
_chemical_formula_sum 'C67 H102 O4'
_chemical_formula_weight 971.48
_space_group_crystal_system orthorhombic
_space_group_IT_number 19
_space_group_name_Hall 'P 2ac 2ab'
_space_group_name_H-M_alt 'P 21 21 21'
_atom_sites_solution_hydrogens mixed
_atom_sites_solution_primary dual
_audit_creation_date 2019-03-06
_audit_creation_method
;
Olex2 1.2
(compiled 2018.05.29 svn.r3508 for OlexSys, GUI svn.r5506)
;
_audit_update_record
;
2019-08-15 deposited with the CCDC.	2021-04-26 downloaded from the CCDC.
;
_cell_angle_alpha 90
_cell_angle_beta 90
_cell_angle_gamma 90
_cell_formula_units_Z 8
_cell_length_a 17.74070(10)
_cell_length_b 27.9256(2)
_cell_length_c 27.9774(2)
_cell_measurement_reflns_used 74253
_cell_measurement_temperature 100.00(10)
_cell_measurement_theta_max 73.9410
_cell_measurement_theta_min 4.0300
_cell_volume 13860.55(16)
_computing_cell_refinement 'CrysAlisPro 1.171.39.32a (Rigaku OD, 2017)'
_computing_data_collection 'CrysAlisPro 1.171.39.32a (Rigaku OD, 2017)'
_computing_data_reduction 'CrysAlisPro 1.171.39.32a (Rigaku OD, 2017)'
_computing_molecular_graphics 'Olex2 (Dolomanov et al., 2009)'
_computing_publication_material 'Olex2 (Dolomanov et al., 2009)'
_computing_structure_refinement 'ShelXL (Sheldrick, 2015)'
_computing_structure_solution 'ShelXT (Sheldrick, 2015)'
_diffrn_ambient_environment N~2~
_diffrn_ambient_temperature 100.00(10)
_diffrn_detector 'CCD plate'
_diffrn_measured_fraction_theta_full 0.995
_diffrn_measured_fraction_theta_max 0.990
_diffrn_measurement_details
;
List of Runs (angles in degrees, time in seconds):

  # Type    Start    End  Width  t~exp~   \w     \q     \k     \f   Frames
#--------------------------------------------------------------------------
  1  \w    -18.00  12.00   1.00    2.00    --    0.00  38.00-150.00   30
  2  \w    -30.00   7.00   1.00    2.00    --    0.00  77.00-120.00   37
  3  \w    -23.00  78.00   1.00    2.00    --    0.00  57.00  90.00  101
  4  \w     50.00  76.00   1.00    2.00    --    0.00  77.00-120.00   26
  5  \w    -19.00  84.00   1.00    2.00    --    0.00  38.00 -30.00  103
  6  \w     22.00  86.00   1.00    2.00    --    0.00  38.00-150.00   64
  7  \w    -17.00  86.00   1.00    2.00    --    0.00  38.00  30.00  103
  8  \w    -15.00  13.00   1.00    2.00    --    0.00  57.00-120.00   28
  9  \w    -18.00  20.00   1.00    2.00    --    0.00  38.00 150.00   38
 10  \w     -3.00  23.00   1.00    2.00    --    0.00 -57.00 -90.00   26
 11  \w    -89.00 -64.00   1.00    2.00    --    0.00 -57.00 -90.00   25
 12  \w     39.00  88.00   1.00    2.00    --    0.00  38.00 150.00   49
 13  \w    -27.00  70.00   1.00    2.00    --    0.00  82.00 150.00   97
 14  \w     46.00  84.00   1.00    2.00    --    0.00  57.00-120.00   38
 15  \w     19.00  45.00   1.00    2.00    --    0.00  77.00-120.00   26
 16  \w     64.00  90.00   1.00    5.00    --   95.80  79.00-130.44   26
 17  \w    154.00 182.00   1.00    5.00    --   95.80  79.00 110.44   28
 18  \w     68.00 184.00   1.00    5.00    --   95.80  69.00-145.88  116
 19  \w     64.00  89.00   1.00    5.00    --   95.80  79.00 110.44   25
 20  \w     66.00  91.00   1.00    5.00    --   95.80  75.00 171.06   25
 21  \w     71.00 168.00   1.00    5.00    --   95.80  60.00-151.59   97
 22  \w    145.00 172.00   1.00    5.00    --   95.80  47.00 111.64   27
 23  \w     96.00 124.00   1.00    5.00    --   95.80  76.00  19.54   28
 24  \w    127.00 163.00   1.00    5.00    --   95.80  76.00  19.54   36
 25  \w     65.00  90.00   1.00    5.00    --   95.80  77.00  79.18   25
 26  \w     67.00  92.00   1.00    5.00    --   95.80  71.00 157.29   25
 27  \w     65.00  91.00   1.00    5.00    --   95.80 -82.00  60.00   26
 28  \w     93.00 122.00   1.00    5.00    --   95.80 -82.00  60.00   29
 29  \w      6.00 125.00   1.00    5.00    --   95.80 -82.00-120.00  119
 30  \w     71.00 183.00   1.00    5.00    --   95.80  61.00 120.00  112
 31  \w     65.00  93.00   1.00    5.00    --   95.80  76.00  19.54   28
 32  \w     67.00  95.00   1.00    5.00    --   95.80  73.00  -4.26   28
 33  \w    149.00 175.00   1.00    5.00    --   95.80  72.00 -95.65   26
 34  \w     66.00  92.00   1.00    5.00    --   95.80  74.00 -36.99   26
 35  \w    107.00 171.00   1.00    5.00    --   95.80  78.00 -74.27   64
 36  \w     67.00  95.00   1.00    5.00    --   95.80  72.00 -95.65   28
 37  \w    146.00 183.00   1.00    5.00    --   95.80  71.00 -37.81   37
 38  \w     63.00  88.00   1.00    5.00    --   95.80  82.00-150.00   25
 39  \w     65.00 101.00   1.00    5.00    --   95.80  77.00  60.00   36
 40  \w     63.00  88.00   1.00    5.00    --   95.80  82.00-120.00   25
 41  \w     65.00  90.00   1.00    5.00    --   95.80  77.00 -90.00   25
 42  \w     63.00  89.00   1.00    5.00    --   95.80  82.00-180.00   26
 43  \w     63.00 128.00   1.00    5.00    --   95.80 -82.00 150.00   65
 44  \w     63.00  89.00   1.00    5.00    --   95.80  82.00   0.00   26
 45  \w     65.00  90.00   1.00    5.00    --   95.80  78.00 -74.27   25
 46  \w      7.00 126.00   1.00    5.00    --   95.80 -82.00  30.00  119
 47  \w     63.00  88.00   1.00    5.00    --   95.80  82.00 150.00   25
 48  \w     65.00  91.00   1.00    5.00    --   95.80  77.00 -60.00   26
 49  \w     65.00  91.00   1.00    5.00    --   95.80  77.00  90.00   26
 50  \w     65.00  90.00   1.00    5.00    --   95.80  77.00 120.00   25
 51  \w     63.00  89.00   1.00    5.00    --   95.80  82.00  30.00   26
 52  \w     65.00  90.00   1.00    5.00    --   95.80  77.00-180.00   25
 53  \w     95.00 121.00   1.00    5.00    --   95.80  77.00-180.00   26
 54  \w     65.00  94.00   1.00    5.00    --   95.80  77.00 -30.00   29
 55  \w     65.00 184.00   1.00    5.00    --   95.80  77.00  30.00  119
 56  \w     63.00  88.00   1.00    5.00    --   95.80  82.00 -90.00   25
 57  \w    114.00 140.00   1.00    5.00    --   95.80  82.00 -90.00   26
 58  \w     63.00  89.00   1.00    5.00    --   95.80  82.00  60.00   26
 59  \w     65.00  91.00   1.00    5.00    --   95.80  77.00-120.00   26
 60  \w     75.00 162.00   1.00    5.00    --   95.80  45.00 -90.00   87
 61  \w     66.00  91.00   1.00    5.00    --   95.80  74.00 136.01   25
 62  \w     65.00 137.00   1.00    5.00    --   95.80  77.00   0.00   72
 63  \w     71.00 140.00   1.00    5.00    --   95.80  61.00 -50.25   69
 64  \w     63.00  89.00   1.00    5.00    --   95.80  82.00 -30.00   26
 65  \w     99.00 125.00   1.00    5.00    --   95.80 -82.00-180.00   26
 66  \w    103.00 185.00   1.00    5.00    --   95.80  82.00  90.00   82
 67  \w     64.00 183.00   1.00    5.00    --   95.80  79.00  43.90  119
 68  \w      6.00  82.00   1.00    5.00    --   95.80 -82.00-180.00   76
 69  \w     63.00  88.00   1.00    5.00    --   95.80  82.00  90.00   25
 70  \w     48.00 125.00   1.00    5.00    --   95.80 -82.00   0.00   77
 71  \w     67.00 124.00   1.00    5.00    --   95.80 -82.00 -60.00   57
 72  \w    107.00 174.00   1.00    5.00    --   95.80  79.00-130.44   67
 73  \w     70.00 161.00   1.00    5.00    --   95.80  62.00 167.74   91
 74  \w     67.00  92.00   1.00    5.00    --   95.80  71.00 -37.81   25
 75  \w     75.00 111.00   1.00    5.00    --   95.80  47.00 111.64   36
 76  \w     72.00 182.00   1.00    5.00    --   95.80  56.00 -33.58  110
;
_diffrn_measurement_device 'four-circle diffractometer'
_diffrn_measurement_device_type 'XtaLAB AFC12 (RINC): Kappa dual home/near'
_diffrn_measurement_method '\w scans'
_diffrn_orient_matrix_type 'CrysAlisPro convention (1999,Acta A55,543-557)'
_diffrn_orient_matrix_UB_11 0.0366676000
_diffrn_orient_matrix_UB_12 -0.0151649000
_diffrn_orient_matrix_UB_13 0.0475627000
_diffrn_orient_matrix_UB_21 0.0784743000
_diffrn_orient_matrix_UB_22 0.0031229000
_diffrn_orient_matrix_UB_23 -0.0233437000
_diffrn_orient_matrix_UB_31 0.0058886000
_diffrn_orient_matrix_UB_32 0.0529580000
_diffrn_orient_matrix_UB_33 0.0150153000
_diffrn_radiation_monochromator graphite
_diffrn_radiation_probe x-ray
_diffrn_radiation_type CuK\a
_diffrn_radiation_wavelength 1.54184
_diffrn_reflns_av_R_equivalents 0.0933
_diffrn_reflns_av_unetI/netI 0.0386
_diffrn_reflns_Laue_measured_fraction_full 0.995
_diffrn_reflns_Laue_measured_fraction_max 0.990
_diffrn_reflns_limit_h_max 22
_diffrn_reflns_limit_h_min -22
_diffrn_reflns_limit_k_max 34
_diffrn_reflns_limit_k_min -33
_diffrn_reflns_limit_l_max 34
_diffrn_reflns_limit_l_min -34
_diffrn_reflns_number 384609
_diffrn_reflns_point_group_measured_fraction_full 0.997
_diffrn_reflns_point_group_measured_fraction_max 0.989
_diffrn_reflns_theta_full 67.684
_diffrn_reflns_theta_max 74.827
_diffrn_reflns_theta_min 3.538
_diffrn_source 'fine-focus sealed X-ray tube'
_diffrn_source_type 'Enhance (Cu) X-ray Source'
_exptl_absorpt_coefficient_mu 0.422
_exptl_absorpt_correction_T_max 1.00000
_exptl_absorpt_correction_T_min 0.33554
_exptl_absorpt_correction_type multi-scan
_exptl_absorpt_process_details
;
CrysAlisPro 1.171.39.32a (Rigaku Oxford Diffraction, 2017)
Empirical absorption correction using spherical harmonics,
 implemented in SCALE3 ABSPACK scaling algorithm.
;
_exptl_crystal_colour 'clear light colourless'
_exptl_crystal_colour_lustre clear
_exptl_crystal_colour_modifier light
_exptl_crystal_colour_primary colourless
_exptl_crystal_density_diffrn 0.931
_exptl_crystal_description block
_exptl_crystal_F_000 4288
_exptl_crystal_size_max 0.48
_exptl_crystal_size_mid 0.26
_exptl_crystal_size_min 0.22
_refine_diff_density_max 0.203
_refine_diff_density_min -0.264
_refine_diff_density_rms 0.034
_refine_ls_abs_structure_details
;
 Flack x determined using 10967 quotients [(I+)-(I-)]/[(I+)+(I-)]
 (Parsons, Flack and Wagner, Acta Cryst. B69 (2013) 249-259).
;
_refine_ls_abs_structure_Flack 0.01(5)
_refine_ls_extinction_method none
_refine_ls_goodness_of_fit_ref 1.025
_refine_ls_hydrogen_treatment mixed
_refine_ls_matrix_type full
_refine_ls_number_parameters 1343
_refine_ls_number_reflns 28172
_refine_ls_number_restraints 80
_refine_ls_restrained_S_all 1.064
_refine_ls_R_factor_all 0.0452
_refine_ls_R_factor_gt 0.0413
_refine_ls_shift/su_max 0.001
_refine_ls_shift/su_mean 0.000
_refine_ls_structure_factor_coef Fsqd
_refine_ls_weighting_details 'w=1/[\s^2^(Fo^2^)+(0.0534P)^2^+2.1909P] where P=(Fo^2^+2Fc^2^)/3'
_refine_ls_weighting_scheme calc
_refine_ls_wR_factor_gt 0.1007
_refine_ls_wR_factor_ref 0.1029
_reflns_Friedel_coverage 0.858
_reflns_Friedel_fraction_full 0.999
_reflns_Friedel_fraction_max 0.988
_reflns_number_gt 26055
_reflns_number_total 28172
_reflns_threshold_expression 'I > 2\s(I)'
_cod_data_source_file d1sc00883h2.cif
_cod_data_source_block exp_683
_cod_depositor_comments
;
Adding full bibliography for 1562171--1562180.cif.

2022-05-30
Z value and formula fixed to values more according to usual
chemical conventions.                 miguel
;
_cod_original_formula_sum 'C134 H204 O8'
_cod_original_formula_weight 1942.96
_cod_original_formula_moiety '2(C67 H102 O4)'
_cod_original_formula_units_Z 4
_cod_original_cell_volume 13860.56(16)
_cod_database_code 1562180
_shelx_shelxl_version_number 2016/6
_shelx_space_group_comment
;
The symmetry employed for this shelxl refinement is uniquely defined
by the following loop, which should always be used as a source of
symmetry information in preference to the above space-group names.
They are only intended as comments.
;
_shelx_estimated_absorpt_t_max 0.913
_shelx_estimated_absorpt_t_min 0.823
_reflns_odcompleteness_completeness 99.93
_reflns_odcompleteness_iscentric 1
_reflns_odcompleteness_theta 66.97
_olex2_refinement_description
;
1. Fixed Uiso
 At 1.2 times of:
  All C(H) groups
 At 1.5 times of:
  All C(H,H,H) groups, All O(H) groups
2. Rigid bond restraints
 C120, C123
 with sigma for 1-2 distances of 0.001 and sigma for 1-3 distances of 0.001
 C120, C121
 with sigma for 1-2 distances of 0.001 and sigma for 1-3 distances of 0.001
 C120, C122
 with sigma for 1-2 distances of 0.001 and sigma for 1-3 distances of 0.001
 C33, C36
 with sigma for 1-2 distances of 0.001 and sigma for 1-3 distances of 0.001
 C33, C34
 with sigma for 1-2 distances of 0.001 and sigma for 1-3 distances of 0.001
 C33, C35
 with sigma for 1-2 distances of 0.001 and sigma for 1-3 distances of 0.001
 C116, C119
 with sigma for 1-2 distances of 0.001 and sigma for 1-3 distances of 0.001
 C116, C118
 with sigma for 1-2 distances of 0.001 and sigma for 1-3 distances of 0.001
3. Uiso/Uaniso restraints and constraints
C120 \\sim C123: within 2A with sigma of 0.001 and sigma for terminal atoms of
0.002
C108 \\sim C110: within 2A with sigma of 0.001 and sigma for terminal atoms of
0.002
C108 \\sim C111: within 2A with sigma of 0.001 and sigma for terminal atoms of
0.002
C109 \\sim C108: within 2A with sigma of 0.001 and sigma for terminal atoms of
0.002
C120 \\sim C121: within 2A with sigma of 0.001 and sigma for terminal atoms of
0.002
C123 \\sim C120: within 2A with sigma of 0.001 and sigma for terminal atoms of
0.002
C122 \\sim C120: within 2A with sigma of 0.001 and sigma for terminal atoms of
0.002
C33 \\sim C36: within 2A with sigma of 0.001 and sigma for terminal atoms of
0.002
C33 \\sim C35: within 2A with sigma of 0.001 and sigma for terminal atoms of
0.002
C33 \\sim C34: within 2A with sigma of 0.001 and sigma for terminal atoms of
0.002
C37 \\sim C38: within 2A with sigma of 0.001 and sigma for terminal atoms of
0.002
C40 \\sim C37: within 2A with sigma of 0.001 and sigma for terminal atoms of
0.002
C37 \\sim C39: within 2A with sigma of 0.001 and sigma for terminal atoms of
0.002
4.a Ternary CH refined with riding coordinates:
 C125(H125), C126(H126), C127(H127), C130(H130), C58(H58), C59(H59), C60(H60),
 C63(H63)
4.b Aromatic/amide H refined with riding coordinates:
 C69(H69), C71(H71), C73(H73), C75(H75), C77(H77), C79(H79), C81(H81),
 C83(H83), C85(H85), C87(H87), C89(H89), C91(H91), C2(H2), C4(H4A), C6(H6),
 C8(H8), C10(H10), C12(H12), C14(H14), C16(H16), C18(H18), C20(H20), C22(H22),
 C24(H24)
4.c Tetrahedral OH refined with riding coordinates:
 O5(H5), O3(H3)
4.d Idealised Me refined as rotating group:
 C93(H93A,H93B,H93C), C94(H94A,H94B,H94C), C95(H95A,H95B,H95C), C97(H97A,H97B,
 H97C), C98(H98A,H98B,H98C), C99(H99A,H99B,H99C), C101(H10A,H10B,H10C),
 C102(H10D,H10E,H10F), C103(H10G,H10H,H10I), C105(H10J,H10K,H10L), C106(H10M,
 H10N,H10O), C107(H10P,H10Q,H10R), C109(H10S,H10T,H10U), C110(H11A,H11B,H11C),
 C111(H11D,H11E,H11F), C113(H11G,H11H,H11I), C114(H11J,H11K,H11L), C115(H11M,
 H11N,H11O), C117(H11P,H11Q,H11R), C118(H11S,H11T,H11U), C119(H11V,H11W,H11X),
 C121(H12A,H12B,H12C), C122(H12D,H12E,H12F), C123(H12G,H12H,H12I), C128(H12J,
 H12K,H12L), C129(H12M,H12N,H12O), C131(H13A,H13B,H13C), C132(H13D,H13E,H13F),
 C26(H26A,H26B,H26C), C27(H27A,H27B,H27C), C28(H28A,H28B,H28C), C30(H30A,H30B,
 H30C), C31(H31A,H31B,H31C), C32(H32A,H32B,H32C), C34(H34A,H34B,H34C), C35(H35A,
 H35B,H35C), C36(H36A,H36B,H36C), C38(H38A,H38B,H38C), C39(H39A,H39B,H39C),
 C40(H40A,H40B,H40C), C42(H42A,H42B,H42C), C43(H43A,H43B,H43C), C44(H44A,H44B,
 H44C), C46(H46A,H46B,H46C), C47(H47A,H47B,H47C), C48(H48A,H48B,H48C), C50(H50A,
 H50B,H50C), C51(H51A,H51B,H51C), C52(H52A,H52B,H52C), C54(H54A,H54B,H54C),
 C55(H55A,H55B,H55C), C56(H56A,H56B,H56C), C61(H61A,H61B,H61C), C62(H62A,H62B,
 H62C), C64(H64A,H64B,H64C), C65(H65A,H65B,H65C)
;
_olex2_submission_special_instructions 'No special instructions were received'
_oxdiff_exptl_absorpt_empirical_details
;
Empirical correction (ABSPACK) includes:
- Absorption correction using spherical harmonics
- Frame scaling
;
_oxdiff_exptl_absorpt_empirical_full_max 2.547
_oxdiff_exptl_absorpt_empirical_full_min 0.427

loop_
_space_group_symop_operation_xyz
'x, y, z'
'-x+1/2, -y, z+1/2'
'-x, y+1/2, -z+1/2'
'x+1/2, -y+1/2, -z'

loop_
_atom_site_label
_atom_site_type_symbol
_atom_site_fract_x
_atom_site_fract_y
_atom_site_fract_z
_atom_site_U_iso_or_equiv
_atom_site_adp_type
_atom_site_occupancy
_atom_site_site_symmetry_order
_atom_site_calc_flag
_atom_site_refinement_flags_posn
_atom_site_refinement_flags_adp
_atom_site_refinement_flags_occupancy
_atom_site_disorder_assembly
_atom_site_disorder_group
O1 O 0.01621(7) 0.58747(5) 0.29786(5) 0.0200(3) Uani 1 1 d . . . . .
O2 O -0.03040(7) 0.51708(5) 0.32611(5) 0.0222(3) Uani 1 1 d . . . . .
O4 O 0.15879(8) 0.47022(6) 0.34177(5) 0.0251(3) Uani 1 1 d . . . . .
O5 O 0.35349(7) 0.52410(5) 0.32777(5) 0.0228(3) Uani 1 1 d . . . . .
H5 H 0.335132 0.551027 0.326649 0.034 Uiso 1 1 calc R . . . .
O6 O 0.53827(7) 0.47380(5) 0.30680(5) 0.0201(3) Uani 1 1 d . . . . .
O7 O 0.48712(7) 0.40112(5) 0.28987(5) 0.0202(3) Uani 1 1 d . . . . .
O8 O 0.29412(8) 0.44156(5) 0.30574(5) 0.0224(3) Uani 1 1 d . . . . .
C68 C 0.37311(11) 0.41144(8) 0.44577(7) 0.0238(4) Uani 1 1 d . . . . .
C69 C 0.35593(11) 0.42370(7) 0.39868(7) 0.0201(4) Uani 1 1 d . . . . .
H69 H 0.338347 0.454343 0.391943 0.024 Uiso 1 1 calc R . . . .
C70 C 0.36461(10) 0.39088(7) 0.36148(7) 0.0185(4) Uani 1 1 d . . . . .
C71 C 0.38736(11) 0.34440(7) 0.37175(7) 0.0223(4) Uani 1 1 d . . . . .
H71 H 0.394199 0.322622 0.346977 0.027 Uiso 1 1 calc R . . . .
C72 C 0.40018(13) 0.32988(8) 0.41935(8) 0.0288(5) Uani 1 1 d . . . . .
C73 C 0.39442(13) 0.36435(8) 0.45506(8) 0.0286(5) Uani 1 1 d . . . . .
H73 H 0.405237 0.355602 0.486394 0.034 Uiso 1 1 calc R . . . .
C74 C 0.35402(11) 0.31005(7) 0.21131(7) 0.0207(4) Uani 1 1 d . . . . .
C75 C 0.28699(11) 0.28735(8) 0.22282(7) 0.0232(4) Uani 1 1 d . . . . .
H75 H 0.272455 0.260564 0.205349 0.028 Uiso 1 1 calc R . . . .
C76 C 0.24050(11) 0.30340(7) 0.25987(7) 0.0204(4) Uani 1 1 d . . . . .
C77 C 0.26453(11) 0.34217(7) 0.28670(7) 0.0198(4) Uani 1 1 d . . . . .
H77 H 0.234704 0.352957 0.311825 0.024 Uiso 1 1 calc R . . . .
C78 C 0.33281(10) 0.36557(7) 0.27688(7) 0.0174(4) Uani 1 1 d . . . . .
C79 C 0.37540(11) 0.34963(7) 0.23862(7) 0.0197(4) Uani 1 1 d . . . . .
H79 H 0.419593 0.365764 0.230867 0.024 Uiso 1 1 calc R . . . .
C80 C 0.45201(11) 0.62147(7) 0.41865(7) 0.0209(4) Uani 1 1 d . . . . .
C81 C 0.42286(11) 0.59210(7) 0.38293(7) 0.0184(4) Uani 1 1 d . . . . .
H81 H 0.372988 0.595982 0.373461 0.022 Uiso 1 1 calc R . . . .
C82 C 0.46666(10) 0.55712(7) 0.36114(7) 0.0177(4) Uani 1 1 d . . . . .
C83 C 0.54158(11) 0.55144(7) 0.37534(7) 0.0229(4) Uani 1 1 d . . . . .
H83 H 0.570751 0.527612 0.361300 0.027 Uiso 1 1 calc R . . . .
C84 C 0.57339(12) 0.58078(8) 0.41011(8) 0.0259(4) Uani 1 1 d . . . . .
C85 C 0.52775(12) 0.61580(8) 0.43124(8) 0.0249(4) Uani 1 1 d . . . . .
H85 H 0.548428 0.635872 0.454298 0.030 Uiso 1 1 calc R . . . .
C86 C 0.53725(12) 0.59239(8) 0.21961(8) 0.0278(4) Uani 1 1 d . . . . .
C87 C 0.48521(14) 0.58692(9) 0.18260(8) 0.0322(5) Uani 1 1 d . . . . .
H87 H 0.496404 0.599898 0.152822 0.039 Uiso 1 1 calc R . . . .
C88 C 0.41738(13) 0.56285(8) 0.18854(8) 0.0295(5) Uani 1 1 d . . . . .
C89 C 0.40077(12) 0.54487(7) 0.23399(7) 0.0228(4) Uani 1 1 d . . . . .
H89 H 0.354967 0.529515 0.239129 0.027 Uiso 1 1 calc R . . . .
C90 C 0.45111(11) 0.54947(7) 0.27141(7) 0.0195(4) Uani 1 1 d . . . . .
C91 C 0.51886(11) 0.57333(7) 0.26377(7) 0.0221(4) Uani 1 1 d . . . . .
H91 H 0.552673 0.576549 0.288967 0.027 Uiso 1 1 calc R . . . .
C92 C 0.36877(14) 0.44814(8) 0.48648(8) 0.0309(5) Uani 1 1 d . . . . .
C93 C 0.30285(16) 0.43483(9) 0.51954(9) 0.0385(6) Uani 1 1 d . . . . .
H93A H 0.256607 0.435495 0.501732 0.058 Uiso 1 1 calc GR . . . .
H93B H 0.300049 0.457402 0.545353 0.058 Uiso 1 1 calc GR . . . .
H93C H 0.310721 0.403261 0.532180 0.058 Uiso 1 1 calc GR . . . .
C94 C 0.44309(17) 0.44715(11) 0.51492(9) 0.0467(7) Uani 1 1 d . . . . .
H94A H 0.451315 0.415523 0.527317 0.070 Uiso 1 1 calc GR . . . .
H94B H 0.440168 0.469521 0.540908 0.070 Uiso 1 1 calc GR . . . .
H94C H 0.484107 0.455785 0.494266 0.070 Uiso 1 1 calc GR . . . .
C95 C 0.35729(18) 0.49950(9) 0.46823(8) 0.0412(6) Uani 1 1 d . . . . .
H95A H 0.398736 0.508291 0.447988 0.062 Uiso 1 1 calc GR . . . .
H95B H 0.354823 0.521062 0.494912 0.062 Uiso 1 1 calc GR . . . .
H95C H 0.311150 0.501250 0.450395 0.062 Uiso 1 1 calc GR . . . .
C96 C 0.42237(16) 0.27745(9) 0.42947(10) 0.0418(6) Uani 1 1 d . . . . .
C97 C 0.36239(19) 0.24313(9) 0.40623(11) 0.0491(7) Uani 1 1 d . . . . .
H97A H 0.313861 0.249061 0.420212 0.074 Uiso 1 1 calc GR . . . .
H97B H 0.376641 0.210451 0.411860 0.074 Uiso 1 1 calc GR . . . .
H97C H 0.360061 0.248938 0.372447 0.074 Uiso 1 1 calc GR . . . .
C98 C 0.4209(2) 0.26598(11) 0.48182(11) 0.0615(9) Uani 1 1 d . . . . .
H98A H 0.458541 0.284633 0.498017 0.092 Uiso 1 1 calc GR . . . .
H98B H 0.431252 0.232535 0.486346 0.092 Uiso 1 1 calc GR . . . .
H98C H 0.372122 0.273420 0.494622 0.092 Uiso 1 1 calc GR . . . .
C99 C 0.4973(2) 0.26696(13) 0.40682(18) 0.0857(14) Uani 1 1 d . . . . .
H99A H 0.494527 0.273230 0.373127 0.129 Uiso 1 1 calc GR . . . .
H99B H 0.510063 0.233940 0.411917 0.129 Uiso 1 1 calc GR . . . .
H99C H 0.535239 0.286989 0.420926 0.129 Uiso 1 1 calc GR . . . .
C100 C 0.16675(12) 0.27649(7) 0.27057(8) 0.0248(4) Uani 1 1 d . . . . .
C101 C 0.12323(13) 0.26660(10) 0.22384(9) 0.0394(6) Uani 1 1 d . . . . .
H10A H 0.108955 0.296431 0.209389 0.059 Uiso 1 1 calc GR . . . .
H10B H 0.078846 0.248220 0.230827 0.059 Uiso 1 1 calc GR . . . .
H10C H 0.154820 0.248987 0.202222 0.059 Uiso 1 1 calc GR . . . .
C102 C 0.11413(12) 0.30601(8) 0.30174(9) 0.0309(5) Uani 1 1 d . . . . .
H10D H 0.136593 0.310589 0.332616 0.046 Uiso 1 1 calc GR . . . .
H10E H 0.066987 0.289501 0.305257 0.046 Uiso 1 1 calc GR . . . .
H10F H 0.105566 0.336583 0.287015 0.046 Uiso 1 1 calc GR . . . .
C103 C 0.18622(14) 0.22923(9) 0.29503(12) 0.0464(7) Uani 1 1 d . . . . .
H10G H 0.219277 0.210996 0.274865 0.070 Uiso 1 1 calc GR . . . .
H10H H 0.140848 0.211365 0.300678 0.070 Uiso 1 1 calc GR . . . .
H10I H 0.210773 0.235595 0.324943 0.070 Uiso 1 1 calc GR . . . .
C104 C 0.40387(12) 0.29345(8) 0.16970(8) 0.0262(4) Uani 1 1 d . . . . .
C105 C 0.38932(15) 0.24109(9) 0.15651(10) 0.0400(6) Uani 1 1 d . . . . .
H10J H 0.397293 0.221243 0.184060 0.060 Uiso 1 1 calc GR . . . .
H10K H 0.423255 0.231617 0.131510 0.060 Uiso 1 1 calc GR . . . .
H10L H 0.338273 0.237569 0.145673 0.060 Uiso 1 1 calc GR . . . .
C106 C 0.48740(14) 0.29720(12) 0.18310(12) 0.0565(9) Uani 1 1 d . . . . .
H10M H 0.501099 0.330304 0.186278 0.085 Uiso 1 1 calc GR . . . .
H10N H 0.517463 0.282645 0.158546 0.085 Uiso 1 1 calc GR . . . .
H10O H 0.495967 0.281000 0.212871 0.085 Uiso 1 1 calc GR . . . .
C107 C 0.3876(2) 0.32466(12) 0.12674(10) 0.0591(9) Uani 1 1 d . . . . .
H10P H 0.335529 0.321455 0.117963 0.089 Uiso 1 1 calc GR . . . .
H10Q H 0.418844 0.314853 0.100493 0.089 Uiso 1 1 calc GR . . . .
H10R H 0.398088 0.357474 0.134502 0.089 Uiso 1 1 calc GR . . . .
C108 C 0.65697(14) 0.57696(10) 0.42414(11) 0.0444(5) Uani 1 1 d . U . . .
C109 C 0.69770(15) 0.53602(11) 0.39749(12) 0.0519(7) Uani 1 1 d . U . . .
H10S H 0.674361 0.506027 0.405354 0.078 Uiso 1 1 calc GR . . . .
H10T H 0.749733 0.535289 0.406893 0.078 Uiso 1 1 calc GR . . . .
H10U H 0.694340 0.541307 0.363651 0.078 Uiso 1 1 calc GR . . . .
C110 C 0.66579(17) 0.57054(14) 0.47641(12) 0.0595(7) Uani 1 1 d . U . . .
H11A H 0.642963 0.597046 0.492788 0.089 Uiso 1 1 calc GR . . . .
H11B H 0.718423 0.569114 0.484256 0.089 Uiso 1 1 calc GR . . . .
H11C H 0.641701 0.541320 0.486064 0.089 Uiso 1 1 calc GR . . . .
C111 C 0.69774(15) 0.62369(11) 0.40784(12) 0.0525(7) Uani 1 1 d . U . . .
H11D H 0.692824 0.627217 0.373847 0.079 Uiso 1 1 calc GR . . . .
H11E H 0.750164 0.621843 0.416143 0.079 Uiso 1 1 calc GR . . . .
H11F H 0.675319 0.650765 0.423487 0.079 Uiso 1 1 calc GR . . . .
C112 C 0.40508(11) 0.65945(7) 0.44433(7) 0.0223(4) Uani 1 1 d . . . . .
C113 C 0.32223(12) 0.65907(8) 0.42871(9) 0.0302(5) Uani 1 1 d . . . . .
H11G H 0.318839 0.667772 0.395583 0.045 Uiso 1 1 calc GR . . . .
H11H H 0.294282 0.681608 0.447608 0.045 Uiso 1 1 calc GR . . . .
H11I H 0.301687 0.627574 0.433155 0.045 Uiso 1 1 calc GR . . . .
C114 C 0.43769(13) 0.70917(8) 0.43403(8) 0.0292(5) Uani 1 1 d . . . . .
H11J H 0.489429 0.710191 0.444032 0.044 Uiso 1 1 calc GR . . . .
H11K H 0.409395 0.732874 0.451214 0.044 Uiso 1 1 calc GR . . . .
H11L H 0.434698 0.715597 0.400372 0.044 Uiso 1 1 calc GR . . . .
C115 C 0.40741(14) 0.64988(9) 0.49846(8) 0.0326(5) Uani 1 1 d . . . . .
H11M H 0.387288 0.618631 0.504926 0.049 Uiso 1 1 calc GR . . . .
H11N H 0.377801 0.673566 0.514770 0.049 Uiso 1 1 calc GR . . . .
H11O H 0.458601 0.651467 0.509477 0.049 Uiso 1 1 calc GR . . . .
C116 C 0.61009(13) 0.62098(9) 0.21148(9) 0.0361(5) Uani 1 1 d . U . . .
C117 C 0.66309(14) 0.61823(10) 0.25460(10) 0.0429(6) Uani 1 1 d . . . . .
H11P H 0.640116 0.633852 0.281469 0.064 Uiso 1 1 calc GR . . . .
H11Q H 0.709814 0.633820 0.247024 0.064 Uiso 1 1 calc GR . . . .
H11R H 0.672568 0.585281 0.262342 0.064 Uiso 1 1 calc GR . . . .
C118 C 0.58948(16) 0.67339(11) 0.20332(12) 0.0545(8) Uani 1 1 d . U . . .
H11S H 0.558803 0.676065 0.175177 0.082 Uiso 1 1 calc GR . . . .
H11T H 0.634658 0.691860 0.199209 0.082 Uiso 1 1 calc GR . . . .
H11U H 0.562023 0.685212 0.230424 0.082 Uiso 1 1 calc GR . . . .
C119 C 0.65271(19) 0.60090(17) 0.16885(13) 0.0736(11) Uani 1 1 d . U . . .
H11V H 0.663772 0.567697 0.174313 0.110 Uiso 1 1 calc GR . . . .
H11W H 0.698930 0.618292 0.164704 0.110 Uiso 1 1 calc GR . . . .
H11X H 0.622371 0.604027 0.140615 0.110 Uiso 1 1 calc GR . . . .
C120 C 0.36227(16) 0.55386(11) 0.14735(9) 0.0438(5) Uani 1 1 d . U . . .
C121 C 0.3872(2) 0.57759(13) 0.10139(11) 0.0669(8) Uani 1 1 d . U . . .
H12A H 0.390538 0.611564 0.106149 0.100 Uiso 1 1 calc GR . . . .
H12B H 0.351155 0.570910 0.076662 0.100 Uiso 1 1 calc GR . . . .
H12C H 0.435606 0.565345 0.092193 0.100 Uiso 1 1 calc GR . . . .
C122 C 0.35801(17) 0.49986(10) 0.13812(10) 0.0445(6) Uani 1 1 d . U . . .
H12D H 0.406467 0.488410 0.127992 0.067 Uiso 1 1 calc GR . . . .
H12E H 0.321448 0.493582 0.113616 0.067 Uiso 1 1 calc GR . . . .
H12F H 0.343441 0.483735 0.166989 0.067 Uiso 1 1 calc GR . . . .
C123 C 0.28337(18) 0.57069(13) 0.16146(11) 0.0580(7) Uani 1 1 d . U . . .
H12G H 0.267289 0.553868 0.189587 0.087 Uiso 1 1 calc GR . . . .
H12H H 0.248889 0.564322 0.135784 0.087 Uiso 1 1 calc GR . . . .
H12I H 0.284364 0.604462 0.167855 0.087 Uiso 1 1 calc GR . . . .
C124 C 0.55721(10) 0.42616(7) 0.29237(8) 0.0227(4) Uani 1 1 d . . . . .
C125 C 0.46152(10) 0.47453(7) 0.32325(7) 0.0176(4) Uani 1 1 d . . . . .
H125 H 0.460454 0.464280 0.356746 0.021 Uiso 1 1 calc R . . . .
C126 C 0.42593(10) 0.43450(7) 0.29200(7) 0.0173(4) Uani 1 1 d . . . . .
H126 H 0.416367 0.447131 0.259883 0.021 Uiso 1 1 calc R . . . .
C127 C 0.60706(11) 0.40184(8) 0.33030(9) 0.0285(5) Uani 1 1 d . . . . .
H127 H 0.656235 0.417811 0.329594 0.034 Uiso 1 1 calc R . . . .
C128 C 0.62038(14) 0.34913(9) 0.31850(11) 0.0405(6) Uani 1 1 d . . . . .
H12J H 0.572962 0.332585 0.317721 0.061 Uiso 1 1 calc GR . . . .
H12K H 0.652130 0.335091 0.342487 0.061 Uiso 1 1 calc GR . . . .
H12L H 0.644414 0.346582 0.287859 0.061 Uiso 1 1 calc GR . . . .
C129 C 0.57639(13) 0.40661(8) 0.38094(9) 0.0323(5) Uani 1 1 d . . . . .
H12M H 0.571750 0.439900 0.388988 0.048 Uiso 1 1 calc GR . . . .
H12N H 0.610288 0.391352 0.402931 0.048 Uiso 1 1 calc GR . . . .
H12O H 0.527808 0.391588 0.382825 0.048 Uiso 1 1 calc GR . . . .
C130 C 0.59467(12) 0.42944(8) 0.24270(8) 0.0289(5) Uani 1 1 d . . . . .
H130 H 0.609378 0.396932 0.233355 0.035 Uiso 1 1 calc R . . . .
C131 C 0.54186(13) 0.44857(9) 0.20423(8) 0.0321(5) Uani 1 1 d . . . . .
H13A H 0.497656 0.428802 0.202643 0.048 Uiso 1 1 calc GR . . . .
H13B H 0.567118 0.448141 0.173884 0.048 Uiso 1 1 calc GR . . . .
H13C H 0.527536 0.480810 0.211916 0.048 Uiso 1 1 calc GR . . . .
C132 C 0.66608(13) 0.45974(10) 0.24413(10) 0.0414(6) Uani 1 1 d . . . . .
H13D H 0.654574 0.490711 0.257111 0.062 Uiso 1 1 calc GR . . . .
H13E H 0.685585 0.463334 0.212319 0.062 Uiso 1 1 calc GR . . . .
H13F H 0.703071 0.444271 0.263843 0.062 Uiso 1 1 calc GR . . . .
C133 C 0.43307(10) 0.52708(7) 0.32030(7) 0.0176(4) Uani 1 1 d . . . . .
C134 C 0.35455(10) 0.40726(7) 0.30977(7) 0.0164(4) Uani 1 1 d . . . . .
C1 C 0.07789(12) 0.41748(7) 0.21031(8) 0.0254(4) Uani 1 1 d . . . . .
C2 C 0.10000(11) 0.44032(7) 0.25246(7) 0.0211(4) Uani 1 1 d . . . . .
H2 H 0.145675 0.456644 0.253181 0.025 Uiso 1 1 calc R . . . .
C3 C 0.05554(11) 0.43928(7) 0.29334(7) 0.0204(4) Uani 1 1 d . . . . .
C4 C -0.01277(11) 0.41425(7) 0.29209(8) 0.0256(4) Uani 1 1 d . . . . .
H4A H -0.042942 0.413504 0.319267 0.031 Uiso 1 1 calc R . . . .
C5 C -0.03650(12) 0.39047(8) 0.25112(9) 0.0275(5) Uani 1 1 d . . . . .
C6 C 0.01052(12) 0.39229(8) 0.21056(8) 0.0276(4) Uani 1 1 d . . . . .
H6 H -0.004106 0.376069 0.183053 0.033 Uiso 1 1 calc R . . . .
C7 C 0.26204(11) 0.67967(7) 0.24715(7) 0.0229(4) Uani 1 1 d . . . . .
C8 C 0.23876(11) 0.64637(7) 0.28023(7) 0.0202(4) Uani 1 1 d . . . . .
H8 H 0.269375 0.639922 0.306440 0.024 Uiso 1 1 calc R . . . .
C9 C 0.16999(10) 0.62183(7) 0.27553(7) 0.0185(4) Uani 1 1 d . . . . .
C10 C 0.12523(11) 0.63162(7) 0.23605(7) 0.0220(4) Uani 1 1 d . . . . .
H10 H 0.080134 0.615124 0.232068 0.026 Uiso 1 1 calc R . . . .
C11 C 0.14655(12) 0.66578(8) 0.20214(7) 0.0259(4) Uani 1 1 d . . . . .
C12 C 0.21416(12) 0.68968(8) 0.20850(8) 0.0267(4) Uani 1 1 d . . . . .
H12 H 0.228251 0.713028 0.186537 0.032 Uiso 1 1 calc R . . . .
C13 C 0.10522(11) 0.68316(7) 0.40884(7) 0.0217(4) Uani 1 1 d . . . . .
C14 C 0.11020(11) 0.65590(8) 0.45056(7) 0.0235(4) Uani 1 1 d . . . . .
H14 H 0.100894 0.670639 0.479782 0.028 Uiso 1 1 calc R . . . .
C15 C 0.12874(11) 0.60709(8) 0.44995(7) 0.0236(4) Uani 1 1 d . . . . .
C16 C 0.14567(10) 0.58653(7) 0.40588(7) 0.0207(4) Uani 1 1 d . . . . .
H16 H 0.162081 0.554922 0.404856 0.025 Uiso 1 1 calc R . . . .
C17 C 0.13869(10) 0.61207(7) 0.36322(7) 0.0172(4) Uani 1 1 d . . . . .
C18 C 0.11798(10) 0.66003(7) 0.36540(7) 0.0187(4) Uani 1 1 d . . . . .
H18 H 0.112493 0.677170 0.337114 0.022 Uiso 1 1 calc R . . . .
C19 C 0.07490(13) 0.37300(8) 0.43890(8) 0.0283(5) Uani 1 1 d . . . . .
C20 C 0.00634(15) 0.38401(9) 0.46090(10) 0.0395(6) Uani 1 1 d . . . . .
H20 H -0.009705 0.365268 0.486425 0.047 Uiso 1 1 calc R . . . .
C21 C -0.03786(15) 0.42113(10) 0.44641(11) 0.0434(7) Uani 1 1 d . . . . .
C22 C -0.01534(13) 0.44867(8) 0.40669(9) 0.0325(5) Uani 1 1 d . . . . .
H22 H -0.045758 0.473590 0.395996 0.039 Uiso 1 1 calc R . . . .
C23 C 0.05237(11) 0.43874(7) 0.38333(8) 0.0235(4) Uani 1 1 d . . . . .
C24 C 0.09711(12) 0.40129(7) 0.40027(7) 0.0230(4) Uani 1 1 d . . . . .
H24 H 0.142962 0.395030 0.385421 0.028 Uiso 1 1 calc R . . . .
C25 C 0.12711(13) 0.42212(8) 0.16548(8) 0.0296(5) Uani 1 1 d . . . . .
C26 C 0.09979(18) 0.39029(13) 0.12454(10) 0.0549(8) Uani 1 1 d . . . . .
H26A H 0.103961 0.357270 0.133726 0.082 Uiso 1 1 calc GR . . . .
H26B H 0.130153 0.395990 0.096709 0.082 Uiso 1 1 calc GR . . . .
H26C H 0.048113 0.397608 0.117464 0.082 Uiso 1 1 calc GR . . . .
C27 C 0.12453(17) 0.47431(11) 0.14863(10) 0.0464(7) Uani 1 1 d . . . . .
H27A H 0.073582 0.482793 0.140772 0.070 Uiso 1 1 calc GR . . . .
H27B H 0.155855 0.477992 0.120894 0.070 Uiso 1 1 calc GR . . . .
H27C H 0.142550 0.494831 0.173678 0.070 Uiso 1 1 calc GR . . . .
C28 C 0.20899(14) 0.40851(10) 0.17682(9) 0.0355(5) Uani 1 1 d . . . . .
H28A H 0.228631 0.429857 0.200655 0.053 Uiso 1 1 calc GR . . . .
H28B H 0.238855 0.410911 0.148309 0.053 Uiso 1 1 calc GR . . . .
H28C H 0.210695 0.376233 0.188593 0.053 Uiso 1 1 calc GR . . . .
C29 C -0.11002(12) 0.36130(8) 0.24948(9) 0.0329(5) Uani 1 1 d . . . . .
C30 C -0.09034(14) 0.30821(9) 0.24072(11) 0.0402(6) Uani 1 1 d . . . . .
H30A H -0.063038 0.305251 0.211242 0.060 Uiso 1 1 calc GR . . . .
H30B H -0.135919 0.289766 0.238902 0.060 Uiso 1 1 calc GR . . . .
H30C H -0.059822 0.296568 0.266564 0.060 Uiso 1 1 calc GR . . . .
C31 C -0.15954(14) 0.37936(10) 0.20844(12) 0.0474(7) Uani 1 1 d . . . . .
H31A H -0.168841 0.412988 0.212447 0.071 Uiso 1 1 calc GR . . . .
H31B H -0.206587 0.362379 0.208570 0.071 Uiso 1 1 calc GR . . . .
H31C H -0.134234 0.374040 0.178581 0.071 Uiso 1 1 calc GR . . . .
C32 C -0.15455(14) 0.36472(10) 0.29593(11) 0.0458(7) Uani 1 1 d . . . . .
H32A H -0.124242 0.353092 0.321874 0.069 Uiso 1 1 calc GR . . . .
H32B H -0.199474 0.345728 0.293414 0.069 Uiso 1 1 calc GR . . . .
H32C H -0.167981 0.397509 0.301752 0.069 Uiso 1 1 calc GR . . . .
C33 C -0.1140(2) 0.43332(13) 0.47041(15) 0.0762(8) Uani 1 1 d . U . . .
C34 C -0.1283(2) 0.40080(15) 0.51421(16) 0.0888(11) Uani 1 1 d . U . . .
H34A H -0.135265 0.368366 0.503735 0.133 Uiso 1 1 calc GR . . . .
H34B H -0.172723 0.411456 0.530675 0.133 Uiso 1 1 calc GR . . . .
H34C H -0.085835 0.402399 0.535412 0.133 Uiso 1 1 calc GR . . . .
C35 C -0.17736(19) 0.42629(14) 0.43471(17) 0.0837(10) Uani 1 1 d . U . . .
H35A H -0.169183 0.446601 0.407514 0.126 Uiso 1 1 calc GR . . . .
H35B H -0.224546 0.434354 0.449441 0.126 Uiso 1 1 calc GR . . . .
H35C H -0.178455 0.393452 0.424565 0.126 Uiso 1 1 calc GR . . . .
C36 C -0.1150(2) 0.48485(14) 0.48733(16) 0.0817(10) Uani 1 1 d . U . . .
H36A H -0.075443 0.489683 0.510242 0.123 Uiso 1 1 calc GR . . . .
H36B H -0.162769 0.491724 0.501917 0.123 Uiso 1 1 calc GR . . . .
H36C H -0.107436 0.505804 0.460551 0.123 Uiso 1 1 calc GR . . . .
C37 C 0.12128(14) 0.33001(9) 0.45632(9) 0.0333(5) Uani 1 1 d . U . . .
C38 C 0.12764(17) 0.33054(11) 0.51097(9) 0.0460(6) Uani 1 1 d . U . . .
H38A H 0.152533 0.359362 0.520994 0.069 Uiso 1 1 calc GR . . . .
H38B H 0.156247 0.303275 0.521361 0.069 Uiso 1 1 calc GR . . . .
H38C H 0.078139 0.329304 0.524768 0.069 Uiso 1 1 calc GR . . . .
C39 C 0.07985(15) 0.28418(8) 0.44020(10) 0.0383(5) Uani 1 1 d . U . . .
H39A H 0.029904 0.283926 0.453394 0.057 Uiso 1 1 calc GR . . . .
H39B H 0.106991 0.256568 0.451227 0.057 Uiso 1 1 calc GR . . . .
H39C H 0.076894 0.283539 0.405941 0.057 Uiso 1 1 calc GR . . . .
C40 C 0.20107(13) 0.32981(9) 0.43622(9) 0.0340(5) Uani 1 1 d . U . . .
H40A H 0.199177 0.325128 0.402253 0.051 Uiso 1 1 calc GR . . . .
H40B H 0.229361 0.304319 0.450647 0.051 Uiso 1 1 calc GR . . . .
H40C H 0.224973 0.359876 0.443109 0.051 Uiso 1 1 calc GR . . . .
C41 C 0.09480(13) 0.67544(10) 0.15902(8) 0.0334(5) Uani 1 1 d . . . . .
C42 C 0.01470(15) 0.68691(11) 0.17709(10) 0.0418(6) Uani 1 1 d . . . . .
H42A H -0.004491 0.660066 0.194738 0.063 Uiso 1 1 calc GR . . . .
H42B H -0.017639 0.693251 0.150319 0.063 Uiso 1 1 calc GR . . . .
H42C H 0.016363 0.714549 0.197467 0.063 Uiso 1 1 calc GR . . . .
C43 C 0.09131(19) 0.63121(14) 0.12781(11) 0.0651(10) Uani 1 1 d . . . . .
H43A H 0.140605 0.624390 0.115395 0.098 Uiso 1 1 calc GR . . . .
H43B H 0.057089 0.636678 0.101800 0.098 Uiso 1 1 calc GR . . . .
H43C H 0.074037 0.604515 0.146451 0.098 Uiso 1 1 calc GR . . . .
C44 C 0.1203(2) 0.71889(16) 0.12965(13) 0.0745(12) Uani 1 1 d . . . . .
H44A H 0.125880 0.746090 0.150332 0.112 Uiso 1 1 calc GR . . . .
H44B H 0.083220 0.725837 0.105618 0.112 Uiso 1 1 calc GR . . . .
H44C H 0.167663 0.711955 0.114598 0.112 Uiso 1 1 calc GR . . . .
C45 C 0.33584(12) 0.70804(8) 0.25344(8) 0.0257(4) Uani 1 1 d . . . . .
C46 C 0.31634(14) 0.75617(9) 0.27633(11) 0.0422(6) Uani 1 1 d . . . . .
H46A H 0.283712 0.773851 0.255407 0.063 Uiso 1 1 calc GR . . . .
H46B H 0.361758 0.774067 0.281684 0.063 Uiso 1 1 calc GR . . . .
H46C H 0.291301 0.750808 0.306276 0.063 Uiso 1 1 calc GR . . . .
C47 C 0.39199(12) 0.68115(9) 0.28490(10) 0.0361(6) Uani 1 1 d . . . . .
H47A H 0.372154 0.678488 0.316714 0.054 Uiso 1 1 calc GR . . . .
H47B H 0.438845 0.698332 0.285745 0.054 Uiso 1 1 calc GR . . . .
H47C H 0.400295 0.649724 0.272026 0.054 Uiso 1 1 calc GR . . . .
C48 C 0.37487(14) 0.71693(11) 0.20538(10) 0.0430(6) Uani 1 1 d . . . . .
H48A H 0.382052 0.686983 0.189170 0.064 Uiso 1 1 calc GR . . . .
H48B H 0.422903 0.731808 0.210778 0.064 Uiso 1 1 calc GR . . . .
H48C H 0.344088 0.737583 0.186104 0.064 Uiso 1 1 calc GR . . . .
C49 C 0.12880(13) 0.57846(9) 0.49656(8) 0.0304(5) Uani 1 1 d . . . . .
C50 C 0.05381(15) 0.58793(11) 0.52344(9) 0.0420(6) Uani 1 1 d . . . . .
H50A H 0.050171 0.621332 0.531227 0.063 Uiso 1 1 calc GR . . . .
H50B H 0.052687 0.569337 0.552293 0.063 Uiso 1 1 calc GR . . . .
H50C H 0.012152 0.578985 0.503443 0.063 Uiso 1 1 calc GR . . . .
C51 C 0.13493(16) 0.52502(9) 0.48812(9) 0.0422(6) Uani 1 1 d . . . . .
H51A H 0.094917 0.514827 0.467380 0.063 Uiso 1 1 calc GR . . . .
H51B H 0.131141 0.508467 0.518094 0.063 Uiso 1 1 calc GR . . . .
H51C H 0.182615 0.517911 0.473534 0.063 Uiso 1 1 calc GR . . . .
C52 C 0.19480(15) 0.59538(11) 0.52814(9) 0.0426(6) Uani 1 1 d . . . . .
H52A H 0.241651 0.588299 0.512492 0.064 Uiso 1 1 calc GR . . . .
H52B H 0.192942 0.579097 0.558334 0.064 Uiso 1 1 calc GR . . . .
H52C H 0.190911 0.629282 0.533257 0.064 Uiso 1 1 calc GR . . . .
C53 C 0.08674(12) 0.73670(8) 0.40922(8) 0.0275(5) Uani 1 1 d . . . . .
C54 C 0.01379(13) 0.74546(9) 0.38108(10) 0.0344(5) Uani 1 1 d . . . . .
H54A H 0.019982 0.734282 0.348875 0.052 Uiso 1 1 calc GR . . . .
H54B H 0.002713 0.779111 0.380776 0.052 Uiso 1 1 calc GR . . . .
H54C H -0.026953 0.728477 0.395996 0.052 Uiso 1 1 calc GR . . . .
C55 C 0.15186(13) 0.76414(8) 0.38554(9) 0.0324(5) Uani 1 1 d . . . . .
H55A H 0.198090 0.756988 0.401884 0.049 Uiso 1 1 calc GR . . . .
H55B H 0.142160 0.797915 0.387285 0.049 Uiso 1 1 calc GR . . . .
H55C H 0.156008 0.754658 0.352667 0.049 Uiso 1 1 calc GR . . . .
C56 C 0.07605(17) 0.75647(10) 0.45975(9) 0.0425(6) Uani 1 1 d . . . . .
H56A H 0.033765 0.740971 0.474565 0.064 Uiso 1 1 calc GR . . . .
H56B H 0.067006 0.790322 0.458166 0.064 Uiso 1 1 calc GR . . . .
H56C H 0.120653 0.750507 0.478246 0.064 Uiso 1 1 calc GR . . . .
C57 C -0.05254(10) 0.56213(7) 0.30651(8) 0.0234(4) Uani 1 1 d . . . . .
C58 C 0.04798(10) 0.51838(7) 0.33882(8) 0.0199(4) Uani 1 1 d . . . . .
H58 H 0.052798 0.531557 0.371142 0.024 Uiso 1 1 calc R . . . .
C59 C 0.07899(10) 0.55559(7) 0.30242(7) 0.0185(4) Uani 1 1 d . . . . .
H59 H 0.087777 0.539676 0.271698 0.022 Uiso 1 1 calc R . . . .
C60 C -0.09981(11) 0.59083(8) 0.34283(8) 0.0274(4) Uani 1 1 d . . . . .
H60 H -0.147650 0.573804 0.347046 0.033 Uiso 1 1 calc R . . . .
C61 C -0.11846(14) 0.64110(9) 0.32396(9) 0.0363(5) Uani 1 1 d . . . . .
H61A H -0.072529 0.658084 0.317517 0.054 Uiso 1 1 calc GR . . . .
H61B H -0.147173 0.658202 0.347507 0.054 Uiso 1 1 calc GR . . . .
H61C H -0.147343 0.638422 0.295067 0.054 Uiso 1 1 calc GR . . . .
C62 C -0.06294(12) 0.59454(8) 0.39160(8) 0.0286(5) Uani 1 1 d . . . . .
H62A H -0.053022 0.562995 0.403691 0.043 Uiso 1 1 calc GR . . . .
H62B H -0.096059 0.611106 0.413121 0.043 Uiso 1 1 calc GR . . . .
H62C H -0.016416 0.611881 0.388858 0.043 Uiso 1 1 calc GR . . . .
C63 C -0.09434(11) 0.55264(8) 0.25937(9) 0.0290(5) Uani 1 1 d . . . . .
H63 H -0.111606 0.583660 0.247194 0.035 Uiso 1 1 calc R . . . .
C64 C -0.04495(13) 0.53030(9) 0.22090(9) 0.0335(5) Uani 1 1 d . . . . .
H64A H -0.002230 0.550578 0.215061 0.050 Uiso 1 1 calc GR . . . .
H64B H -0.073544 0.526828 0.191976 0.050 Uiso 1 1 calc GR . . . .
H64C H -0.027910 0.499416 0.231394 0.050 Uiso 1 1 calc GR . . . .
C65 C -0.16431(13) 0.52146(10) 0.26678(10) 0.0401(6) Uani 1 1 d . . . . .
H65A H -0.149276 0.490320 0.277758 0.060 Uiso 1 1 calc GR . . . .
H65B H -0.191005 0.518405 0.237092 0.060 Uiso 1 1 calc GR . . . .
H65C H -0.196545 0.536096 0.290154 0.060 Uiso 1 1 calc GR . . . .
C66 C 0.14937(10) 0.58642(7) 0.31543(7) 0.0181(4) Uani 1 1 d . . . . .
C67 C 0.07823(11) 0.46603(7) 0.33883(7) 0.0204(4) Uani 1 1 d . . . . .
H4 H 0.181(2) 0.4466(16) 0.3293(15) 0.089(14) Uiso 1 1 d . . . . .
O3 O 0.21130(8) 0.55352(5) 0.31832(5) 0.0271(3) Uani 1 1 d . . . . .
H3 H 0.195100 0.526058 0.319803 0.041 Uiso 1 1 calc R . . . .
H8A H 0.327(4) 0.470(3) 0.315(2) 0.18(3) Uiso 1 1 d . . . . .

loop_
_atom_site_aniso_label
_atom_site_aniso_U_11
_atom_site_aniso_U_22
_atom_site_aniso_U_33
_atom_site_aniso_U_23
_atom_site_aniso_U_13
_atom_site_aniso_U_12
O1 0.0131(6) 0.0167(6) 0.0302(7) -0.0004(6) -0.0003(5) 0.0015(5)
O2 0.0135(6) 0.0178(7) 0.0351(8) 0.0000(6) 0.0019(6) -0.0001(5)
O4 0.0158(7) 0.0327(8) 0.0269(8) -0.0006(6) 0.0033(6) 0.0029(6)
O5 0.0142(6) 0.0272(8) 0.0271(7) -0.0028(6) -0.0006(5) 0.0034(5)
O6 0.0135(6) 0.0167(7) 0.0303(8) -0.0064(6) 0.0015(5) 0.0014(5)
O7 0.0129(6) 0.0170(7) 0.0308(8) -0.0064(6) 0.0009(5) 0.0011(5)
O8 0.0181(6) 0.0267(8) 0.0224(7) -0.0037(6) -0.0034(5) 0.0086(6)
C68 0.0235(9) 0.0284(11) 0.0196(10) 0.0008(8) 0.0008(8) -0.0026(8)
C69 0.0201(9) 0.0212(10) 0.0190(9) 0.0008(7) 0.0018(7) -0.0017(7)
C70 0.0162(8) 0.0205(9) 0.0189(9) -0.0009(7) -0.0002(7) -0.0023(7)
C71 0.0233(10) 0.0213(10) 0.0222(10) -0.0006(8) -0.0010(8) 0.0024(7)
C72 0.0310(11) 0.0289(12) 0.0265(11) 0.0042(9) -0.0022(9) 0.0046(9)
C73 0.0347(11) 0.0286(12) 0.0226(10) 0.0035(8) -0.0040(9) 0.0028(9)
C74 0.0200(9) 0.0216(10) 0.0203(9) -0.0030(8) -0.0011(8) 0.0036(7)
C75 0.0234(10) 0.0226(10) 0.0236(10) -0.0089(8) -0.0015(8) -0.0003(8)
C76 0.0199(9) 0.0189(10) 0.0225(10) -0.0012(7) -0.0016(8) -0.0002(7)
C77 0.0188(9) 0.0198(10) 0.0208(9) -0.0009(7) 0.0017(7) -0.0011(7)
C78 0.0176(9) 0.0164(9) 0.0182(9) -0.0015(7) -0.0018(7) 0.0002(7)
C79 0.0157(8) 0.0226(10) 0.0208(9) 0.0008(8) 0.0001(7) -0.0003(7)
C80 0.0254(10) 0.0177(10) 0.0196(9) -0.0012(7) 0.0018(8) -0.0017(7)
C81 0.0197(9) 0.0175(9) 0.0180(9) -0.0002(7) 0.0004(7) -0.0008(7)
C82 0.0196(9) 0.0147(9) 0.0187(9) 0.0028(7) -0.0003(7) -0.0011(7)
C83 0.0223(9) 0.0182(10) 0.0281(10) -0.0030(8) -0.0050(8) 0.0014(7)
C84 0.0251(10) 0.0240(11) 0.0287(11) -0.0043(9) -0.0068(8) 0.0008(8)
C85 0.0289(10) 0.0229(10) 0.0229(10) -0.0062(8) -0.0052(8) -0.0017(8)
C86 0.0292(11) 0.0280(11) 0.0261(11) 0.0034(9) -0.0016(9) -0.0032(9)
C87 0.0405(12) 0.0355(13) 0.0207(10) 0.0037(9) -0.0034(9) -0.0066(10)
C88 0.0402(12) 0.0260(11) 0.0222(10) 0.0041(8) -0.0097(9) -0.0047(9)
C89 0.0242(10) 0.0186(10) 0.0257(10) -0.0023(8) -0.0070(8) -0.0030(7)
C90 0.0199(9) 0.0177(9) 0.0209(10) -0.0027(7) -0.0020(7) 0.0015(7)
C91 0.0224(9) 0.0208(10) 0.0230(10) 0.0002(8) -0.0028(8) -0.0016(7)
C92 0.0421(13) 0.0302(12) 0.0205(10) -0.0041(9) 0.0035(9) -0.0055(10)
C93 0.0550(15) 0.0353(13) 0.0250(12) -0.0025(10) 0.0139(11) -0.0039(11)
C94 0.0555(16) 0.0543(17) 0.0302(13) -0.0095(12) -0.0092(12) -0.0154(13)
C95 0.0722(18) 0.0297(13) 0.0218(11) -0.0076(9) 0.0105(11) -0.0059(12)
C96 0.0553(16) 0.0324(13) 0.0378(14) 0.0068(11) -0.0005(12) 0.0165(11)
C97 0.073(2) 0.0268(13) 0.0473(16) 0.0002(11) 0.0002(14) 0.0110(13)
C98 0.103(3) 0.0304(14) 0.0513(18) 0.0180(13) -0.0204(18) 0.0015(16)
C99 0.059(2) 0.056(2) 0.142(4) 0.043(2) 0.025(2) 0.0292(17)
C100 0.0224(10) 0.0194(10) 0.0326(11) -0.0047(8) 0.0008(8) -0.0039(8)
C101 0.0261(11) 0.0515(16) 0.0407(14) -0.0188(12) 0.0023(10) -0.0138(10)
C102 0.0226(10) 0.0317(12) 0.0386(13) -0.0117(10) 0.0081(9) -0.0083(9)
C103 0.0289(12) 0.0336(14) 0.077(2) 0.0183(14) 0.0061(13) -0.0046(10)
C104 0.0242(10) 0.0280(11) 0.0264(11) -0.0082(9) 0.0053(8) -0.0014(8)
C105 0.0437(14) 0.0347(13) 0.0416(14) -0.0184(11) 0.0165(12) -0.0032(11)
C106 0.0250(12) 0.072(2) 0.072(2) -0.0479(18) 0.0091(13) 0.0011(12)
C107 0.092(2) 0.0528(18) 0.0330(14) 0.0073(13) 0.0265(15) 0.0161(17)
C108 0.0286(10) 0.0487(12) 0.0560(13) -0.0172(11) -0.0198(10) 0.0070(9)
C109 0.0301(12) 0.0566(16) 0.0689(17) -0.0203(14) -0.0170(12) 0.0079(11)
C110 0.0436(14) 0.0748(18) 0.0600(17) -0.0083(15) -0.0231(13) 0.0086(13)
C111 0.0311(12) 0.0569(16) 0.0695(17) -0.0121(14) -0.0091(12) -0.0024(11)
C112 0.0263(10) 0.0213(10) 0.0194(10) -0.0056(8) 0.0036(8) -0.0026(8)
C113 0.0266(11) 0.0295(12) 0.0347(12) -0.0128(10) 0.0056(9) 0.0018(8)
C114 0.0320(11) 0.0234(11) 0.0321(12) -0.0085(9) 0.0065(9) -0.0012(9)
C115 0.0424(13) 0.0357(13) 0.0198(10) -0.0057(9) 0.0044(9) -0.0043(10)
C116 0.0311(12) 0.0442(13) 0.0330(12) 0.0100(10) 0.0000(9) -0.0115(10)
C117 0.0294(12) 0.0462(15) 0.0530(16) 0.0166(13) -0.0056(11) -0.0133(11)
C118 0.0434(15) 0.0490(14) 0.071(2) 0.0315(15) -0.0144(14) -0.0192(12)
C119 0.0504(18) 0.115(3) 0.0557(19) -0.0188(19) 0.0211(15) -0.026(2)
C120 0.0513(11) 0.0491(11) 0.0311(10) -0.0005(9) -0.0192(9) -0.0091(10)
C121 0.0882(19) 0.0723(18) 0.0403(13) 0.0155(13) -0.0263(14) -0.0271(16)
C122 0.0512(14) 0.0493(13) 0.0331(12) -0.0087(11) -0.0125(11) -0.0034(12)
C123 0.0590(14) 0.0657(17) 0.0493(15) -0.0174(13) -0.0313(12) 0.0156(13)
C124 0.0162(9) 0.0180(9) 0.0338(11) -0.0100(8) 0.0035(8) -0.0007(7)
C125 0.0125(8) 0.0185(9) 0.0218(9) -0.0036(7) 0.0003(7) 0.0003(7)
C126 0.0151(8) 0.0167(9) 0.0202(9) -0.0026(7) 0.0011(7) 0.0014(7)
C127 0.0173(9) 0.0226(11) 0.0455(13) -0.0048(9) -0.0044(9) 0.0024(8)
C128 0.0351(12) 0.0261(12) 0.0603(17) -0.0081(11) -0.0048(12) 0.0110(10)
C129 0.0302(11) 0.0271(11) 0.0396(13) 0.0019(10) -0.0122(10) 0.0046(9)
C130 0.0218(10) 0.0285(11) 0.0363(12) -0.0109(9) 0.0090(9) -0.0030(8)
C131 0.0290(11) 0.0354(12) 0.0319(12) -0.0084(10) 0.0106(9) -0.0041(9)
C132 0.0245(11) 0.0474(15) 0.0524(16) -0.0110(12) 0.0097(11) -0.0088(10)
C133 0.0162(8) 0.0163(9) 0.0203(9) -0.0024(7) -0.0016(7) 0.0026(7)
C134 0.0126(8) 0.0168(9) 0.0199(9) -0.0013(7) 0.0003(7) 0.0019(7)
C1 0.0264(10) 0.0218(10) 0.0281(11) -0.0034(8) 0.0009(8) 0.0013(8)
C2 0.0206(9) 0.0167(9) 0.0259(10) 0.0009(8) 0.0032(8) 0.0018(7)
C3 0.0206(9) 0.0158(9) 0.0246(10) -0.0005(8) 0.0038(8) 0.0033(7)
C4 0.0222(9) 0.0203(10) 0.0343(12) -0.0020(9) 0.0054(9) -0.0003(8)
C5 0.0229(10) 0.0192(10) 0.0405(13) -0.0075(9) 0.0025(9) -0.0014(8)
C6 0.0279(10) 0.0252(11) 0.0297(11) -0.0072(9) 0.0001(9) -0.0013(8)
C7 0.0198(9) 0.0233(10) 0.0255(10) 0.0020(8) 0.0039(8) 0.0016(7)
C8 0.0193(9) 0.0204(10) 0.0208(9) 0.0004(7) -0.0002(7) 0.0005(7)
C9 0.0172(9) 0.0184(9) 0.0199(9) -0.0026(7) 0.0035(7) 0.0014(7)
C10 0.0190(9) 0.0278(11) 0.0193(9) -0.0014(8) 0.0027(8) 0.0003(8)
C11 0.0238(10) 0.0342(12) 0.0196(10) 0.0023(9) 0.0036(8) 0.0050(8)
C12 0.0255(10) 0.0315(11) 0.0230(10) 0.0104(9) 0.0045(8) 0.0017(8)
C13 0.0185(9) 0.0203(10) 0.0262(10) -0.0008(8) 0.0001(8) -0.0011(7)
C14 0.0231(9) 0.0281(11) 0.0193(9) -0.0026(8) 0.0007(8) -0.0008(8)
C15 0.0205(9) 0.0302(11) 0.0203(10) 0.0042(8) -0.0020(8) -0.0018(8)
C16 0.0186(9) 0.0198(10) 0.0236(10) 0.0032(8) -0.0036(7) 0.0014(7)
C17 0.0128(8) 0.0185(9) 0.0202(9) 0.0033(7) 0.0000(7) -0.0027(7)
C18 0.0180(9) 0.0166(9) 0.0215(9) 0.0032(7) 0.0006(7) -0.0006(7)
C19 0.0343(11) 0.0224(11) 0.0283(11) 0.0016(8) 0.0061(9) -0.0036(9)
C20 0.0458(14) 0.0314(13) 0.0414(14) 0.0133(11) 0.0222(12) -0.0009(10)
C21 0.0409(13) 0.0326(13) 0.0566(17) 0.0155(12) 0.0264(12) 0.0039(10)
C22 0.0323(11) 0.0218(11) 0.0434(13) 0.0087(10) 0.0166(10) 0.0040(9)
C23 0.0244(10) 0.0172(10) 0.0288(11) -0.0026(8) 0.0074(8) -0.0022(7)
C24 0.0266(10) 0.0188(10) 0.0236(10) -0.0033(8) 0.0070(8) -0.0024(8)
C25 0.0361(11) 0.0290(12) 0.0238(11) -0.0010(9) 0.0032(9) -0.0029(9)
C26 0.0600(18) 0.074(2) 0.0311(14) -0.0176(14) 0.0062(13) -0.0204(16)
C27 0.0481(15) 0.0478(16) 0.0434(15) 0.0148(12) 0.0112(12) 0.0070(12)
C28 0.0394(13) 0.0389(13) 0.0281(12) 0.0004(10) 0.0110(10) 0.0044(10)
C29 0.0233(10) 0.0271(12) 0.0483(14) -0.0095(10) -0.0002(10) -0.0043(8)
C30 0.0281(11) 0.0289(12) 0.0636(17) -0.0100(12) 0.0019(11) -0.0072(9)
C31 0.0282(12) 0.0412(15) 0.073(2) -0.0098(14) -0.0092(13) -0.0006(10)
C32 0.0275(12) 0.0438(15) 0.0662(18) -0.0112(13) 0.0107(12) -0.0153(10)
C33 0.0598(13) 0.0653(14) 0.1034(19) 0.0375(14) 0.0605(13) 0.0231(13)
C34 0.0747(18) 0.082(2) 0.110(2) 0.0466(17) 0.0657(18) 0.0262(16)
C35 0.0537(15) 0.0700(19) 0.127(2) 0.0329(19) 0.0541(14) 0.0161(15)
C36 0.0747(18) 0.0725(17) 0.098(2) 0.0242(17) 0.0610(17) 0.0276(16)
C37 0.0418(11) 0.0268(10) 0.0315(10) 0.0075(8) 0.0038(9) -0.0005(8)
C38 0.0589(15) 0.0466(14) 0.0326(12) 0.0080(11) 0.0050(11) 0.0045(12)
C39 0.0452(12) 0.0233(11) 0.0463(13) 0.0070(10) 0.0082(11) -0.0019(9)
C40 0.0378(12) 0.0281(11) 0.0361(12) 0.0076(9) -0.0016(10) 0.0032(9)
C41 0.0280(11) 0.0518(15) 0.0203(10) 0.0028(10) -0.0018(9) 0.0071(10)
C42 0.0391(13) 0.0491(16) 0.0372(14) 0.0010(12) -0.0080(11) 0.0162(11)
C43 0.0614(19) 0.097(3) 0.0367(15) -0.0280(16) -0.0210(14) 0.0385(18)
C44 0.0559(19) 0.114(3) 0.054(2) 0.052(2) -0.0149(16) -0.009(2)
C45 0.0229(10) 0.0219(10) 0.0323(11) 0.0075(8) 0.0034(9) -0.0030(8)
C46 0.0286(12) 0.0304(13) 0.0674(18) -0.0021(12) 0.0007(12) -0.0044(10)
C47 0.0210(10) 0.0315(12) 0.0558(15) 0.0166(11) -0.0036(10) -0.0054(9)
C48 0.0327(12) 0.0542(17) 0.0420(14) 0.0147(12) 0.0086(11) -0.0121(11)
C49 0.0302(11) 0.0378(13) 0.0233(11) 0.0110(9) 0.0003(9) -0.0011(9)
C50 0.0400(13) 0.0579(17) 0.0280(12) 0.0126(12) 0.0078(10) -0.0021(12)
C51 0.0534(15) 0.0394(14) 0.0337(13) 0.0213(11) 0.0010(11) 0.0029(12)
C52 0.0452(14) 0.0574(17) 0.0254(12) 0.0129(11) -0.0083(10) -0.0058(12)
C53 0.0311(11) 0.0220(11) 0.0293(11) -0.0056(9) 0.0012(9) 0.0033(8)
C54 0.0316(12) 0.0279(12) 0.0438(14) 0.0000(10) -0.0029(10) 0.0076(9)
C55 0.0358(12) 0.0213(11) 0.0402(13) -0.0019(9) -0.0016(10) -0.0042(9)
C56 0.0579(16) 0.0339(14) 0.0356(14) -0.0128(11) 0.0027(12) 0.0060(12)
C57 0.0144(9) 0.0182(10) 0.0376(12) 0.0001(8) 0.0007(8) -0.0002(7)
C58 0.0142(8) 0.0183(9) 0.0273(10) -0.0008(8) 0.0029(8) -0.0018(7)
C59 0.0168(8) 0.0160(9) 0.0228(9) -0.0022(7) 0.0013(7) 0.0035(7)
C60 0.0158(9) 0.0242(11) 0.0422(13) -0.0036(9) 0.0028(9) 0.0010(8)
C61 0.0354(12) 0.0288(12) 0.0448(14) -0.0060(10) -0.0022(11) 0.0117(10)
C62 0.0245(10) 0.0269(11) 0.0344(12) -0.0046(9) 0.0092(9) 0.0029(8)
C63 0.0193(10) 0.0245(11) 0.0433(13) -0.0023(9) -0.0053(9) 0.0015(8)
C64 0.0275(11) 0.0373(13) 0.0358(13) -0.0097(10) -0.0095(10) -0.0014(9)
C65 0.0223(11) 0.0404(14) 0.0577(17) -0.0079(12) -0.0058(11) -0.0081(10)
C66 0.0130(8) 0.0162(9) 0.0249(10) 0.0008(7) -0.0001(7) 0.0034(7)
C67 0.0181(9) 0.0153(9) 0.0279(10) -0.0018(8) 0.0059(8) 0.0007(7)
O3 0.0212(7) 0.0262(8) 0.0341(8) 0.0004(6) 0.0010(6) 0.0096(6)

loop_
_atom_type_symbol
_atom_type_description
_atom_type_scat_dispersion_real
_atom_type_scat_dispersion_imag
_atom_type_scat_source
C C 0.0181 0.0091 'International Tables Vol C Tables 4.2.6.8 and 6.1.1.4'
H H 0.0000 0.0000 'International Tables Vol C Tables 4.2.6.8 and 6.1.1.4'
O O 0.0492 0.0322 'International Tables Vol C Tables 4.2.6.8 and 6.1.1.4'

loop_
_geom_angle_atom_site_label_1
_geom_angle_atom_site_label_2
_geom_angle_atom_site_label_3
_geom_angle
_geom_angle_site_symmetry_1
_geom_angle_site_symmetry_3
_geom_angle_publ_flag
C57 O1 C59 109.92(14) . . ?
C57 O2 C58 109.84(14) . . ?
C67 O4 H4 112(3) . . ?
C133 O5 H5 109.5 . . ?
C124 O6 C125 109.03(14) . . ?
C124 O7 C126 109.83(14) . . ?
C134 O8 H8A 95(4) . . ?
C69 C68 C92 121.75(19) . . ?
C73 C68 C69 117.86(19) . . ?
C73 C68 C92 120.39(19) . . ?
C68 C69 H69 119.4 . . ?
C68 C69 C70 121.27(19) . . ?
C70 C69 H69 119.4 . . ?
C69 C70 C134 119.78(17) . . ?
C71 C70 C69 119.45(18) . . ?
C71 C70 C134 120.63(17) . . ?
C70 C71 H71 119.6 . . ?
C70 C71 C72 120.71(19) . . ?
C72 C71 H71 119.6 . . ?
C71 C72 C96 119.2(2) . . ?
C73 C72 C71 117.9(2) . . ?
C73 C72 C96 122.9(2) . . ?
C68 C73 H73 118.7 . . ?
C72 C73 C68 122.6(2) . . ?
C72 C73 H73 118.7 . . ?
C75 C74 C79 117.91(18) . . ?
C75 C74 C104 122.21(18) . . ?
C79 C74 C104 119.87(18) . . ?
C74 C75 H75 118.9 . . ?
C74 C75 C76 122.13(18) . . ?
C76 C75 H75 118.9 . . ?
C75 C76 C100 119.30(18) . . ?
C77 C76 C75 118.08(18) . . ?
C77 C76 C100 122.57(18) . . ?
C76 C77 H77 119.2 . . ?
C76 C77 C78 121.59(18) . . ?
C78 C77 H77 119.2 . . ?
C77 C78 C134 116.95(16) . . ?
C79 C78 C77 118.21(17) . . ?
C79 C78 C134 124.84(17) . . ?
C74 C79 H79 119.0 . . ?
C78 C79 C74 121.99(18) . . ?
C78 C79 H79 119.0 . . ?
C81 C80 C85 118.10(18) . . ?
C81 C80 C112 122.96(18) . . ?
C85 C80 C112 118.94(18) . . ?
C80 C81 H81 119.3 . . ?
C82 C81 C80 121.43(18) . . ?
C82 C81 H81 119.3 . . ?
C81 C82 C83 119.18(18) . . ?
C81 C82 C133 119.53(16) . . ?
C83 C82 C133 121.22(17) . . ?
C82 C83 H83 119.4 . . ?
C84 C83 C82 121.20(19) . . ?
C84 C83 H83 119.4 . . ?
C83 C84 C85 118.15(19) . . ?
C83 C84 C108 121.9(2) . . ?
C85 C84 C108 119.89(19) . . ?
C80 C85 C84 121.90(19) . . ?
C80 C85 H85 119.1 . . ?
C84 C85 H85 119.1 . . ?
C87 C86 C116 120.2(2) . . ?
C91 C86 C87 117.7(2) . . ?
C91 C86 C116 122.03(19) . . ?
C86 C87 H87 118.7 . . ?
C88 C87 C86 122.5(2) . . ?
C88 C87 H87 118.7 . . ?
C87 C88 C89 117.73(19) . . ?
C87 C88 C120 122.8(2) . . ?
C89 C88 C120 119.4(2) . . ?
C88 C89 H89 119.4 . . ?
C90 C89 C88 121.28(19) . . ?
C90 C89 H89 119.4 . . ?
C89 C90 C91 119.11(19) . . ?
C89 C90 C133 120.10(17) . . ?
C91 C90 C133 120.76(17) . . ?
C86 C91 C90 121.67(19) . . ?
C86 C91 H91 119.2 . . ?
C90 C91 H91 119.2 . . ?
C68 C92 C93 108.86(18) . . ?
C68 C92 C94 109.2(2) . . ?
C68 C92 C95 112.57(18) . . ?
C93 C92 C94 109.6(2) . . ?
C95 C92 C93 109.0(2) . . ?
C95 C92 C94 107.6(2) . . ?
C92 C93 H93A 109.5 . . ?
C92 C93 H93B 109.5 . . ?
C92 C93 H93C 109.5 . . ?
H93A C93 H93B 109.5 . . ?
H93A C93 H93C 109.5 . . ?
H93B C93 H93C 109.5 . . ?
C92 C94 H94A 109.5 . . ?
C92 C94 H94B 109.5 . . ?
C92 C94 H94C 109.5 . . ?
H94A C94 H94B 109.5 . . ?
H94A C94 H94C 109.5 . . ?
H94B C94 H94C 109.5 . . ?
C92 C95 H95A 109.5 . . ?
C92 C95 H95B 109.5 . . ?
C92 C95 H95C 109.5 . . ?
H95A C95 H95B 109.5 . . ?
H95A C95 H95C 109.5 . . ?
H95B C95 H95C 109.5 . . ?
C72 C96 C97 109.3(2) . . ?
C98 C96 C72 112.2(2) . . ?
C98 C96 C97 105.2(2) . . ?
C98 C96 C99 112.7(3) . . ?
C99 C96 C72 109.5(2) . . ?
C99 C96 C97 107.8(3) . . ?
C96 C97 H97A 109.5 . . ?
C96 C97 H97B 109.5 . . ?
C96 C97 H97C 109.5 . . ?
H97A C97 H97B 109.5 . . ?
H97A C97 H97C 109.5 . . ?
H97B C97 H97C 109.5 . . ?
C96 C98 H98A 109.5 . . ?
C96 C98 H98B 109.5 . . ?
C96 C98 H98C 109.5 . . ?
H98A C98 H98B 109.5 . . ?
H98A C98 H98C 109.5 . . ?
H98B C98 H98C 109.5 . . ?
C96 C99 H99A 109.5 . . ?
C96 C99 H99B 109.5 . . ?
C96 C99 H99C 109.5 . . ?
H99A C99 H99B 109.5 . . ?
H99A C99 H99C 109.5 . . ?
H99B C99 H99C 109.5 . . ?
C76 C100 C101 110.37(18) . . ?
C102 C100 C76 111.66(17) . . ?
C102 C100 C101 106.01(18) . . ?
C102 C100 C103 110.5(2) . . ?
C103 C100 C76 108.49(17) . . ?
C103 C100 C101 109.8(2) . . ?
C100 C101 H10A 109.5 . . ?
C100 C101 H10B 109.5 . . ?
C100 C101 H10C 109.5 . . ?
H10A C101 H10B 109.5 . . ?
H10A C101 H10C 109.5 . . ?
H10B C101 H10C 109.5 . . ?
C100 C102 H10D 109.5 . . ?
C100 C102 H10E 109.5 . . ?
C100 C102 H10F 109.5 . . ?
H10D C102 H10E 109.5 . . ?
H10D C102 H10F 109.5 . . ?
H10E C102 H10F 109.5 . . ?
C100 C103 H10G 109.5 . . ?
C100 C103 H10H 109.5 . . ?
C100 C103 H10I 109.5 . . ?
H10G C103 H10H 109.5 . . ?
H10G C103 H10I 109.5 . . ?
H10H C103 H10I 109.5 . . ?
C105 C104 C74 112.00(18) . . ?
C105 C104 C106 106.7(2) . . ?
C106 C104 C74 110.56(18) . . ?
C107 C104 C74 108.60(19) . . ?
C107 C104 C105 109.1(2) . . ?
C107 C104 C106 109.9(3) . . ?
C104 C105 H10J 109.5 . . ?
C104 C105 H10K 109.5 . . ?
C104 C105 H10L 109.5 . . ?
H10J C105 H10K 109.5 . . ?
H10J C105 H10L 109.5 . . ?
H10K C105 H10L 109.5 . . ?
C104 C106 H10M 109.5 . . ?
C104 C106 H10N 109.5 . . ?
C104 C106 H10O 109.5 . . ?
H10M C106 H10N 109.5 . . ?
H10M C106 H10O 109.5 . . ?
H10N C106 H10O 109.5 . . ?
C104 C107 H10P 109.5 . . ?
C104 C107 H10Q 109.5 . . ?
C104 C107 H10R 109.5 . . ?
H10P C107 H10Q 109.5 . . ?
H10P C107 H10R 109.5 . . ?
H10Q C107 H10R 109.5 . . ?
C84 C108 C109 112.3(2) . . ?
C84 C108 C111 108.3(2) . . ?
C109 C108 C111 105.1(2) . . ?
C110 C108 C84 111.2(2) . . ?
C110 C108 C109 109.7(2) . . ?
C110 C108 C111 109.9(2) . . ?
C108 C109 H10S 109.5 . . ?
C108 C109 H10T 109.5 . . ?
C108 C109 H10U 109.5 . . ?
H10S C109 H10T 109.5 . . ?
H10S C109 H10U 109.5 . . ?
H10T C109 H10U 109.5 . . ?
C108 C110 H11A 109.5 . . ?
C108 C110 H11B 109.5 . . ?
C108 C110 H11C 109.5 . . ?
H11A C110 H11B 109.5 . . ?
H11A C110 H11C 109.5 . . ?
H11B C110 H11C 109.5 . . ?
C108 C111 H11D 109.5 . . ?
C108 C111 H11E 109.5 . . ?
C108 C111 H11F 109.5 . . ?
H11D C111 H11E 109.5 . . ?
H11D C111 H11F 109.5 . . ?
H11E C111 H11F 109.5 . . ?
C80 C112 C113 112.54(16) . . ?
C80 C112 C114 109.57(16) . . ?
C80 C112 C115 109.12(18) . . ?
C113 C112 C115 107.77(17) . . ?
C114 C112 C113 108.35(18) . . ?
C114 C112 C115 109.43(17) . . ?
C112 C113 H11G 109.5 . . ?
C112 C113 H11H 109.5 . . ?
C112 C113 H11I 109.5 . . ?
H11G C113 H11H 109.5 . . ?
H11G C113 H11I 109.5 . . ?
H11H C113 H11I 109.5 . . ?
C112 C114 H11J 109.5 . . ?
C112 C114 H11K 109.5 . . ?
C112 C114 H11L 109.5 . . ?
H11J C114 H11K 109.5 . . ?
H11J C114 H11L 109.5 . . ?
H11K C114 H11L 109.5 . . ?
C112 C115 H11M 109.5 . . ?
C112 C115 H11N 109.5 . . ?
C112 C115 H11O 109.5 . . ?
H11M C115 H11N 109.5 . . ?
H11M C115 H11O 109.5 . . ?
H11N C115 H11O 109.5 . . ?
C117 C116 C86 111.95(19) . . ?
C118 C116 C86 108.6(2) . . ?
C118 C116 C117 108.3(2) . . ?
C119 C116 C86 110.1(2) . . ?
C119 C116 C117 107.1(2) . . ?
C119 C116 C118 110.8(3) . . ?
C116 C117 H11P 109.5 . . ?
C116 C117 H11Q 109.5 . . ?
C116 C117 H11R 109.5 . . ?
H11P C117 H11Q 109.5 . . ?
H11P C117 H11R 109.5 . . ?
H11Q C117 H11R 109.5 . . ?
C116 C118 H11S 109.5 . . ?
C116 C118 H11T 109.5 . . ?
C116 C118 H11U 109.5 . . ?
H11S C118 H11T 109.5 . . ?
H11S C118 H11U 109.5 . . ?
H11T C118 H11U 109.5 . . ?
C116 C119 H11V 109.5 . . ?
C116 C119 H11W 109.5 . . ?
C116 C119 H11X 109.5 . . ?
H11V C119 H11W 109.5 . . ?
H11V C119 H11X 109.5 . . ?
H11W C119 H11X 109.5 . . ?
C121 C120 C88 112.4(2) . . ?
C121 C120 C122 107.6(3) . . ?
C121 C120 C123 110.6(3) . . ?
C122 C120 C88 108.6(2) . . ?
C123 C120 C88 109.9(2) . . ?
C123 C120 C122 107.5(2) . . ?
C120 C121 H12A 109.5 . . ?
C120 C121 H12B 109.5 . . ?
C120 C121 H12C 109.5 . . ?
H12A C121 H12B 109.5 . . ?
H12A C121 H12C 109.5 . . ?
H12B C121 H12C 109.5 . . ?
C120 C122 H12D 109.5 . . ?
C120 C122 H12E 109.5 . . ?
C120 C122 H12F 109.5 . . ?
H12D C122 H12E 109.5 . . ?
H12D C122 H12F 109.5 . . ?
H12E C122 H12F 109.5 . . ?
C120 C123 H12G 109.5 . . ?
C120 C123 H12H 109.5 . . ?
C120 C123 H12I 109.5 . . ?
H12G C123 H12H 109.5 . . ?
H12G C123 H12I 109.5 . . ?
H12H C123 H12I 109.5 . . ?
O6 C124 C127 110.55(16) . . ?
O6 C124 C130 107.47(17) . . ?
O7 C124 O6 105.34(14) . . ?
O7 C124 C127 108.53(17) . . ?
O7 C124 C130 111.09(16) . . ?
C127 C124 C130 113.55(17) . . ?
O6 C125 H125 108.7 . . ?
O6 C125 C126 101.22(14) . . ?
O6 C125 C133 107.69(15) . . ?
C126 C125 H125 108.7 . . ?
C126 C125 C133 121.17(15) . . ?
C133 C125 H125 108.7 . . ?
O7 C126 C125 100.58(14) . . ?
O7 C126 H126 109.1 . . ?
O7 C126 C134 108.14(14) . . ?
C125 C126 H126 109.1 . . ?
C125 C126 C134 120.12(15) . . ?
C134 C126 H126 109.1 . . ?
C124 C127 H127 107.3 . . ?
C128 C127 C124 111.42(19) . . ?
C128 C127 H127 107.3 . . ?
C129 C127 C124 113.41(17) . . ?
C129 C127 H127 107.3 . . ?
C129 C127 C128 109.9(2) . . ?
C127 C128 H12J 109.5 . . ?
C127 C128 H12K 109.5 . . ?
C127 C128 H12L 109.5 . . ?
H12J C128 H12K 109.5 . . ?
H12J C128 H12L 109.5 . . ?
H12K C128 H12L 109.5 . . ?
C127 C129 H12M 109.5 . . ?
C127 C129 H12N 109.5 . . ?
C127 C129 H12O 109.5 . . ?
H12M C129 H12N 109.5 . . ?
H12M C129 H12O 109.5 . . ?
H12N C129 H12O 109.5 . . ?
C124 C130 H130 107.5 . . ?
C131 C130 C124 113.09(17) . . ?
C131 C130 H130 107.5 . . ?
C131 C130 C132 109.6(2) . . ?
C132 C130 C124 111.55(19) . . ?
C132 C130 H130 107.5 . . ?
C130 C131 H13A 109.5 . . ?
C130 C131 H13B 109.5 . . ?
C130 C131 H13C 109.5 . . ?
H13A C131 H13B 109.5 . . ?
H13A C131 H13C 109.5 . . ?
H13B C131 H13C 109.5 . . ?
C130 C132 H13D 109.5 . . ?
C130 C132 H13E 109.5 . . ?
C130 C132 H13F 109.5 . . ?
H13D C132 H13E 109.5 . . ?
H13D C132 H13F 109.5 . . ?
H13E C132 H13F 109.5 . . ?
O5 C133 C82 107.81(15) . . ?
O5 C133 C90 111.06(15) . . ?
O5 C133 C125 104.95(15) . . ?
C82 C133 C125 110.48(15) . . ?
C90 C133 C82 111.01(15) . . ?
C90 C133 C125 111.32(15) . . ?
O8 C134 C70 111.09(15) . . ?
O8 C134 C78 105.69(14) . . ?
O8 C134 C126 104.76(14) . . ?
C70 C134 C78 111.74(15) . . ?
C70 C134 C126 110.69(15) . . ?
C78 C134 C126 112.55(15) . . ?
C2 C1 C25 119.47(18) . . ?
C6 C1 C2 117.99(19) . . ?
C6 C1 C25 122.52(19) . . ?
C1 C2 H2 119.1 . . ?
C3 C2 C1 121.73(19) . . ?
C3 C2 H2 119.1 . . ?
C2 C3 C4 118.78(19) . . ?
C2 C3 C67 121.69(17) . . ?
C4 C3 C67 119.50(17) . . ?
C3 C4 H4A 119.3 . . ?
C5 C4 C3 121.4(2) . . ?
C5 C4 H4A 119.3 . . ?
C4 C5 C6 117.86(19) . . ?
C4 C5 C29 122.3(2) . . ?
C6 C5 C29 119.8(2) . . ?
C1 C6 C5 122.2(2) . . ?
C1 C6 H6 118.9 . . ?
C5 C6 H6 118.9 . . ?
C8 C7 C12 118.14(19) . . ?
C8 C7 C45 121.73(18) . . ?
C12 C7 C45 120.00(18) . . ?
C7 C8 H8 119.1 . . ?
C7 C8 C9 121.82(18) . . ?
C9 C8 H8 119.1 . . ?
C8 C9 C66 116.93(17) . . ?
C10 C9 C8 118.36(18) . . ?
C10 C9 C66 124.70(17) . . ?
C9 C10 H10 119.3 . . ?
C9 C10 C11 121.34(19) . . ?
C11 C10 H10 119.3 . . ?
C10 C11 C41 119.4(2) . . ?
C12 C11 C10 118.46(19) . . ?
C12 C11 C41 122.2(2) . . ?
C7 C12 H12 119.1 . . ?
C11 C12 C7 121.83(19) . . ?
C11 C12 H12 119.1 . . ?
C14 C13 C53 122.69(19) . . ?
C18 C13 C14 117.75(18) . . ?
C18 C13 C53 119.56(18) . . ?
C13 C14 H14 118.8 . . ?
C13 C14 C15 122.31(19) . . ?
C15 C14 H14 118.8 . . ?
C14 C15 C49 119.86(19) . . ?
C16 C15 C14 117.52(18) . . ?
C16 C15 C49 122.62(19) . . ?
C15 C16 H16 119.1 . . ?
C15 C16 C17 121.82(18) . . ?
C17 C16 H16 119.1 . . ?
C16 C17 C66 119.84(17) . . ?
C18 C17 C16 118.56(18) . . ?
C18 C17 C66 121.50(17) . . ?
C13 C18 H18 119.1 . . ?
C17 C18 C13 121.83(18) . . ?
C17 C18 H18 119.1 . . ?
C20 C19 C37 119.9(2) . . ?
C24 C19 C20 117.5(2) . . ?
C24 C19 C37 122.5(2) . . ?
C19 C20 H20 118.7 . . ?
C21 C20 C19 122.5(2) . . ?
C21 C20 H20 118.7 . . ?
C20 C21 C22 119.1(2) . . ?
C20 C21 C33 122.8(2) . . ?
C22 C21 C33 118.0(2) . . ?
C21 C22 H22 119.8 . . ?
C23 C22 C21 120.3(2) . . ?
C23 C22 H22 119.8 . . ?
C22 C23 C24 118.65(19) . . ?
C22 C23 C67 122.70(19) . . ?
C24 C23 C67 118.61(17) . . ?
C19 C24 C23 121.77(19) . . ?
C19 C24 H24 119.1 . . ?
C23 C24 H24 119.1 . . ?
C1 C25 C28 110.42(18) . . ?
C26 C25 C1 112.5(2) . . ?
C26 C25 C27 108.2(2) . . ?
C26 C25 C28 108.1(2) . . ?
C27 C25 C1 108.35(19) . . ?
C27 C25 C28 109.1(2) . . ?
C25 C26 H26A 109.5 . . ?
C25 C26 H26B 109.5 . . ?
C25 C26 H26C 109.5 . . ?
H26A C26 H26B 109.5 . . ?
H26A C26 H26C 109.5 . . ?
H26B C26 H26C 109.5 . . ?
C25 C27 H27A 109.5 . . ?
C25 C27 H27B 109.5 . . ?
C25 C27 H27C 109.5 . . ?
H27A C27 H27B 109.5 . . ?
H27A C27 H27C 109.5 . . ?
H27B C27 H27C 109.5 . . ?
C25 C28 H28A 109.5 . . ?
C25 C28 H28B 109.5 . . ?
C25 C28 H28C 109.5 . . ?
H28A C28 H28B 109.5 . . ?
H28A C28 H28C 109.5 . . ?
H28B C28 H28C 109.5 . . ?
C5 C29 C30 108.76(18) . . ?
C31 C29 C5 109.5(2) . . ?
C31 C29 C30 109.1(2) . . ?
C32 C29 C5 112.39(19) . . ?
C32 C29 C30 108.2(2) . . ?
C32 C29 C31 108.7(2) . . ?
C29 C30 H30A 109.5 . . ?
C29 C30 H30B 109.5 . . ?
C29 C30 H30C 109.5 . . ?
H30A C30 H30B 109.5 . . ?
H30A C30 H30C 109.5 . . ?
H30B C30 H30C 109.5 . . ?
C29 C31 H31A 109.5 . . ?
C29 C31 H31B 109.5 . . ?
C29 C31 H31C 109.5 . . ?
H31A C31 H31B 109.5 . . ?
H31A C31 H31C 109.5 . . ?
H31B C31 H31C 109.5 . . ?
C29 C32 H32A 109.5 . . ?
C29 C32 H32B 109.5 . . ?
C29 C32 H32C 109.5 . . ?
H32A C32 H32B 109.5 . . ?
H32A C32 H32C 109.5 . . ?
H32B C32 H32C 109.5 . . ?
C21 C33 C34 111.0(3) . . ?
C35 C33 C21 109.5(3) . . ?
C35 C33 C34 108.9(3) . . ?
C36 C33 C21 110.8(3) . . ?
C36 C33 C34 107.9(3) . . ?
C36 C33 C35 108.7(3) . . ?
C33 C34 H34A 109.5 . . ?
C33 C34 H34B 109.5 . . ?
C33 C34 H34C 109.5 . . ?
H34A C34 H34B 109.5 . . ?
H34A C34 H34C 109.5 . . ?
H34B C34 H34C 109.5 . . ?
C33 C35 H35A 109.5 . . ?
C33 C35 H35B 109.5 . . ?
C33 C35 H35C 109.5 . . ?
H35A C35 H35B 109.5 . . ?
H35A C35 H35C 109.5 . . ?
H35B C35 H35C 109.5 . . ?
C33 C36 H36A 109.5 . . ?
C33 C36 H36B 109.5 . . ?
C33 C36 H36C 109.5 . . ?
H36A C36 H36B 109.5 . . ?
H36A C36 H36C 109.5 . . ?
H36B C36 H36C 109.5 . . ?
C19 C37 C39 107.5(2) . . ?
C38 C37 C19 110.4(2) . . ?
C38 C37 C39 109.5(2) . . ?
C40 C37 C19 112.57(19) . . ?
C40 C37 C38 107.4(2) . . ?
C40 C37 C39 109.4(2) . . ?
C37 C38 H38A 109.5 . . ?
C37 C38 H38B 109.5 . . ?
C37 C38 H38C 109.5 . . ?
H38A C38 H38B 109.5 . . ?
H38A C38 H38C 109.5 . . ?
H38B C38 H38C 109.5 . . ?
C37 C39 H39A 109.5 . . ?
C37 C39 H39B 109.5 . . ?
C37 C39 H39C 109.5 . . ?
H39A C39 H39B 109.5 . . ?
H39A C39 H39C 109.5 . . ?
H39B C39 H39C 109.5 . . ?
C37 C40 H40A 109.5 . . ?
C37 C40 H40B 109.5 . . ?
C37 C40 H40C 109.5 . . ?
H40A C40 H40B 109.5 . . ?
H40A C40 H40C 109.5 . . ?
H40B C40 H40C 109.5 . . ?
C11 C41 C42 109.21(18) . . ?
C43 C41 C11 109.5(2) . . ?
C43 C41 C42 108.7(2) . . ?
C43 C41 C44 110.4(3) . . ?
C44 C41 C11 112.5(2) . . ?
C44 C41 C42 106.4(2) . . ?
C41 C42 H42A 109.5 . . ?
C41 C42 H42B 109.5 . . ?
C41 C42 H42C 109.5 . . ?
H42A C42 H42B 109.5 . . ?
H42A C42 H42C 109.5 . . ?
H42B C42 H42C 109.5 . . ?
C41 C43 H43A 109.5 . . ?
C41 C43 H43B 109.5 . . ?
C41 C43 H43C 109.5 . . ?
H43A C43 H43B 109.5 . . ?
H43A C43 H43C 109.5 . . ?
H43B C43 H43C 109.5 . . ?
C41 C44 H44A 109.5 . . ?
C41 C44 H44B 109.5 . . ?
C41 C44 H44C 109.5 . . ?
H44A C44 H44B 109.5 . . ?
H44A C44 H44C 109.5 . . ?
H44B C44 H44C 109.5 . . ?
C46 C45 C7 107.93(17) . . ?
C46 C45 C48 109.1(2) . . ?
C47 C45 C7 111.57(17) . . ?
C47 C45 C46 109.8(2) . . ?
C47 C45 C48 106.90(19) . . ?
C48 C45 C7 111.54(19) . . ?
C45 C46 H46A 109.5 . . ?
C45 C46 H46B 109.5 . . ?
C45 C46 H46C 109.5 . . ?
H46A C46 H46B 109.5 . . ?
H46A C46 H46C 109.5 . . ?
H46B C46 H46C 109.5 . . ?
C45 C47 H47A 109.5 . . ?
C45 C47 H47B 109.5 . . ?
C45 C47 H47C 109.5 . . ?
H47A C47 H47B 109.5 . . ?
H47A C47 H47C 109.5 . . ?
H47B C47 H47C 109.5 . . ?
C45 C48 H48A 109.5 . . ?
C45 C48 H48B 109.5 . . ?
C45 C48 H48C 109.5 . . ?
H48A C48 H48B 109.5 . . ?
H48A C48 H48C 109.5 . . ?
H48B C48 H48C 109.5 . . ?
C15 C49 C50 108.88(18) . . ?
C15 C49 C52 109.22(18) . . ?
C51 C49 C15 112.47(19) . . ?
C51 C49 C50 107.8(2) . . ?
C51 C49 C52 109.7(2) . . ?
C52 C49 C50 108.7(2) . . ?
C49 C50 H50A 109.5 . . ?
C49 C50 H50B 109.5 . . ?
C49 C50 H50C 109.5 . . ?
H50A C50 H50B 109.5 . . ?
H50A C50 H50C 109.5 . . ?
H50B C50 H50C 109.5 . . ?
C49 C51 H51A 109.5 . . ?
C49 C51 H51B 109.5 . . ?
C49 C51 H51C 109.5 . . ?
H51A C51 H51B 109.5 . . ?
H51A C51 H51C 109.5 . . ?
H51B C51 H51C 109.5 . . ?
C49 C52 H52A 109.5 . . ?
C49 C52 H52B 109.5 . . ?
C49 C52 H52C 109.5 . . ?
H52A C52 H52B 109.5 . . ?
H52A C52 H52C 109.5 . . ?
H52B C52 H52C 109.5 . . ?
C13 C53 C54 109.43(18) . . ?
C13 C53 C55 108.84(17) . . ?
C54 C53 C55 109.48(19) . . ?
C56 C53 C13 112.7(2) . . ?
C56 C53 C54 108.2(2) . . ?
C56 C53 C55 108.2(2) . . ?
C53 C54 H54A 109.5 . . ?
C53 C54 H54B 109.5 . . ?
C53 C54 H54C 109.5 . . ?
H54A C54 H54B 109.5 . . ?
H54A C54 H54C 109.5 . . ?
H54B C54 H54C 109.5 . . ?
C53 C55 H55A 109.5 . . ?
C53 C55 H55B 109.5 . . ?
C53 C55 H55C 109.5 . . ?
H55A C55 H55B 109.5 . . ?
H55A C55 H55C 109.5 . . ?
H55B C55 H55C 109.5 . . ?
C53 C56 H56A 109.5 . . ?
C53 C56 H56B 109.5 . . ?
C53 C56 H56C 109.5 . . ?
H56A C56 H56B 109.5 . . ?
H56A C56 H56C 109.5 . . ?
H56B C56 H56C 109.5 . . ?
O1 C57 C60 108.54(16) . . ?
O1 C57 C63 110.60(17) . . ?
O2 C57 O1 105.44(14) . . ?
O2 C57 C60 110.76(17) . . ?
O2 C57 C63 108.09(16) . . ?
C63 C57 C60 113.14(16) . . ?
O2 C58 H58 108.8 . . ?
O2 C58 C59 101.37(15) . . ?
O2 C58 C67 108.06(15) . . ?
C59 C58 H58 108.8 . . ?
C59 C58 C67 120.35(16) . . ?
C67 C58 H58 108.8 . . ?
O1 C59 C58 101.46(14) . . ?
O1 C59 H59 109.1 . . ?
O1 C59 C66 107.48(14) . . ?
C58 C59 H59 109.1 . . ?
C58 C59 C66 119.94(16) . . ?
C66 C59 H59 109.1 . . ?
C57 C60 H60 107.4 . . ?
C61 C60 C57 111.45(19) . . ?
C61 C60 H60 107.4 . . ?
C62 C60 C57 113.20(17) . . ?
C62 C60 H60 107.4 . . ?
C62 C60 C61 109.85(19) . . ?
C60 C61 H61A 109.5 . . ?
C60 C61 H61B 109.5 . . ?
C60 C61 H61C 109.5 . . ?
H61A C61 H61B 109.5 . . ?
H61A C61 H61C 109.5 . . ?
H61B C61 H61C 109.5 . . ?
C60 C62 H62A 109.5 . . ?
C60 C62 H62B 109.5 . . ?
C60 C62 H62C 109.5 . . ?
H62A C62 H62B 109.5 . . ?
H62A C62 H62C 109.5 . . ?
H62B C62 H62C 109.5 . . ?
C57 C63 H63 107.3 . . ?
C64 C63 C57 113.58(17) . . ?
C64 C63 H63 107.3 . . ?
C64 C63 C65 109.26(19) . . ?
C65 C63 C57 111.9(2) . . ?
C65 C63 H63 107.3 . . ?
C63 C64 H64A 109.5 . . ?
C63 C64 H64B 109.5 . . ?
C63 C64 H64C 109.5 . . ?
H64A C64 H64B 109.5 . . ?
H64A C64 H64C 109.5 . . ?
H64B C64 H64C 109.5 . . ?
C63 C65 H65A 109.5 . . ?
C63 C65 H65B 109.5 . . ?
C63 C65 H65C 109.5 . . ?
H65A C65 H65B 109.5 . . ?
H65A C65 H65C 109.5 . . ?
H65B C65 H65C 109.5 . . ?
C9 C66 C59 112.13(16) . . ?
C17 C66 C9 111.32(15) . . ?
C17 C66 C59 111.32(15) . . ?
O3 C66 C9 105.72(15) . . ?
O3 C66 C17 110.22(15) . . ?
O3 C66 C59 105.83(15) . . ?
O4 C67 C3 110.45(16) . . ?
O4 C67 C23 107.00(16) . . ?
O4 C67 C58 105.44(15) . . ?
C3 C67 C23 110.79(16) . . ?
C3 C67 C58 111.57(17) . . ?
C23 C67 C58 111.36(16) . . ?
C66 O3 H3 109.5 . . ?

loop_
_geom_bond_atom_site_label_1
_geom_bond_atom_site_label_2
_geom_bond_distance
_geom_bond_site_symmetry_2
_geom_bond_publ_flag
O1 C57 1.431(2) . ?
O1 C59 1.431(2) . ?
O2 C57 1.428(2) . ?
O2 C58 1.436(2) . ?
O4 C67 1.436(2) . ?
O4 H4 0.84(4) . ?
O5 H5 0.8200 . ?
O5 C133 1.430(2) . ?
O6 C124 1.430(2) . ?
O6 C125 1.437(2) . ?
O7 C124 1.428(2) . ?
O7 C126 1.432(2) . ?
O8 C134 1.442(2) . ?
O8 H8A 1.03(7) . ?
C68 C69 1.395(3) . ?
C68 C73 1.393(3) . ?
C68 C92 1.534(3) . ?
C69 H69 0.9300 . ?
C69 C70 1.395(3) . ?
C70 C71 1.389(3) . ?
C70 C134 1.528(3) . ?
C71 H71 0.9300 . ?
C71 C72 1.410(3) . ?
C72 C73 1.391(3) . ?
C72 C96 1.542(3) . ?
C73 H73 0.9300 . ?
C74 C75 1.386(3) . ?
C74 C79 1.396(3) . ?
C74 C104 1.534(3) . ?
C75 H75 0.9300 . ?
C75 C76 1.398(3) . ?
C76 C77 1.385(3) . ?
C76 C100 1.538(3) . ?
C77 H77 0.9300 . ?
C77 C78 1.404(3) . ?
C78 C79 1.384(3) . ?
C78 C134 1.533(3) . ?
C79 H79 0.9300 . ?
C80 C81 1.392(3) . ?
C80 C85 1.398(3) . ?
C80 C112 1.528(3) . ?
C81 H81 0.9300 . ?
C81 C82 1.389(3) . ?
C82 C83 1.396(3) . ?
C82 C133 1.538(3) . ?
C83 H83 0.9300 . ?
C83 C84 1.392(3) . ?
C84 C85 1.400(3) . ?
C84 C108 1.538(3) . ?
C85 H85 0.9300 . ?
C86 C87 1.396(3) . ?
C86 C91 1.384(3) . ?
C86 C116 1.536(3) . ?
C87 H87 0.9300 . ?
C87 C88 1.388(3) . ?
C88 C89 1.398(3) . ?
C88 C120 1.532(3) . ?
C89 H89 0.9300 . ?
C89 C90 1.382(3) . ?
C90 C91 1.391(3) . ?
C90 C133 1.538(3) . ?
C91 H91 0.9300 . ?
C92 C93 1.537(3) . ?
C92 C94 1.540(4) . ?
C92 C95 1.536(3) . ?
C93 H93A 0.9600 . ?
C93 H93B 0.9600 . ?
C93 H93C 0.9600 . ?
C94 H94A 0.9600 . ?
C94 H94B 0.9600 . ?
C94 H94C 0.9600 . ?
C95 H95A 0.9600 . ?
C95 H95B 0.9600 . ?
C95 H95C 0.9600 . ?
C96 C97 1.573(4) . ?
C96 C98 1.499(4) . ?
C96 C99 1.502(4) . ?
C97 H97A 0.9600 . ?
C97 H97B 0.9600 . ?
C97 H97C 0.9600 . ?
C98 H98A 0.9600 . ?
C98 H98B 0.9600 . ?
C98 H98C 0.9600 . ?
C99 H99A 0.9600 . ?
C99 H99B 0.9600 . ?
C99 H99C 0.9600 . ?
C100 C101 1.543(3) . ?
C100 C102 1.520(3) . ?
C100 C103 1.526(3) . ?
C101 H10A 0.9600 . ?
C101 H10B 0.9600 . ?
C101 H10C 0.9600 . ?
C102 H10D 0.9600 . ?
C102 H10E 0.9600 . ?
C102 H10F 0.9600 . ?
C103 H10G 0.9600 . ?
C103 H10H 0.9600 . ?
C103 H10I 0.9600 . ?
C104 C105 1.530(3) . ?
C104 C106 1.532(3) . ?
C104 C107 1.512(4) . ?
C105 H10J 0.9600 . ?
C105 H10K 0.9600 . ?
C105 H10L 0.9600 . ?
C106 H10M 0.9600 . ?
C106 H10N 0.9600 . ?
C106 H10O 0.9600 . ?
C107 H10P 0.9600 . ?
C107 H10Q 0.9600 . ?
C107 H10R 0.9600 . ?
C108 C109 1.544(4) . ?
C108 C110 1.482(4) . ?
C108 C111 1.560(4) . ?
C109 H10S 0.9600 . ?
C109 H10T 0.9600 . ?
C109 H10U 0.9600 . ?
C110 H11A 0.9600 . ?
C110 H11B 0.9600 . ?
C110 H11C 0.9600 . ?
C111 H11D 0.9600 . ?
C111 H11E 0.9600 . ?
C111 H11F 0.9600 . ?
C112 C113 1.534(3) . ?
C112 C114 1.531(3) . ?
C112 C115 1.538(3) . ?
C113 H11G 0.9600 . ?
C113 H11H 0.9600 . ?
C113 H11I 0.9600 . ?
C114 H11J 0.9600 . ?
C114 H11K 0.9600 . ?
C114 H11L 0.9600 . ?
C115 H11M 0.9600 . ?
C115 H11N 0.9600 . ?
C115 H11O 0.9600 . ?
C116 C117 1.532(3) . ?
C116 C118 1.526(4) . ?
C116 C119 1.519(4) . ?
C117 H11P 0.9600 . ?
C117 H11Q 0.9600 . ?
C117 H11R 0.9600 . ?
C118 H11S 0.9600 . ?
C118 H11T 0.9600 . ?
C118 H11U 0.9600 . ?
C119 H11V 0.9600 . ?
C119 H11W 0.9600 . ?
C119 H11X 0.9600 . ?
C120 C121 1.512(4) . ?
C120 C122 1.532(4) . ?
C120 C123 1.529(4) . ?
C121 H12A 0.9600 . ?
C121 H12B 0.9600 . ?
C121 H12C 0.9600 . ?
C122 H12D 0.9600 . ?
C122 H12E 0.9600 . ?
C122 H12F 0.9600 . ?
C123 H12G 0.9600 . ?
C123 H12H 0.9600 . ?
C123 H12I 0.9600 . ?
C124 C127 1.539(3) . ?
C124 C130 1.543(3) . ?
C125 H125 0.9800 . ?
C125 C126 1.553(3) . ?
C125 C133 1.554(3) . ?
C126 H126 0.9800 . ?
C126 C134 1.559(2) . ?
C127 H127 0.9800 . ?
C127 C128 1.527(3) . ?
C127 C129 1.524(3) . ?
C128 H12J 0.9600 . ?
C128 H12K 0.9600 . ?
C128 H12L 0.9600 . ?
C129 H12M 0.9600 . ?
C129 H12N 0.9600 . ?
C129 H12O 0.9600 . ?
C130 H130 0.9800 . ?
C130 C131 1.524(3) . ?
C130 C132 1.524(3) . ?
C131 H13A 0.9600 . ?
C131 H13B 0.9600 . ?
C131 H13C 0.9600 . ?
C132 H13D 0.9600 . ?
C132 H13E 0.9600 . ?
C132 H13F 0.9600 . ?
C1 C2 1.397(3) . ?
C1 C6 1.387(3) . ?
C1 C25 1.534(3) . ?
C2 H2 0.9300 . ?
C2 C3 1.390(3) . ?
C3 C4 1.400(3) . ?
C3 C67 1.530(3) . ?
C4 H4A 0.9300 . ?
C4 C5 1.390(3) . ?
C5 C6 1.409(3) . ?
C5 C29 1.538(3) . ?
C6 H6 0.9300 . ?
C7 C8 1.375(3) . ?
C7 C12 1.403(3) . ?
C7 C45 1.540(3) . ?
C8 H8 0.9300 . ?
C8 C9 1.406(3) . ?
C9 C10 1.388(3) . ?
C9 C66 1.535(3) . ?
C10 H10 0.9300 . ?
C10 C11 1.397(3) . ?
C11 C12 1.384(3) . ?
C11 C41 1.540(3) . ?
C12 H12 0.9300 . ?
C13 C14 1.396(3) . ?
C13 C18 1.395(3) . ?
C13 C53 1.531(3) . ?
C14 H14 0.9300 . ?
C14 C15 1.402(3) . ?
C15 C16 1.393(3) . ?
C15 C49 1.530(3) . ?
C16 H16 0.9300 . ?
C16 C17 1.396(3) . ?
C17 C18 1.390(3) . ?
C17 C66 1.529(3) . ?
C18 H18 0.9300 . ?
C19 C20 1.397(3) . ?
C19 C24 1.395(3) . ?
C19 C37 1.535(3) . ?
C20 H20 0.9300 . ?
C20 C21 1.362(4) . ?
C21 C22 1.409(3) . ?
C21 C33 1.546(4) . ?
C22 H22 0.9300 . ?
C22 C23 1.395(3) . ?
C23 C24 1.396(3) . ?
C23 C67 1.530(3) . ?
C24 H24 0.9300 . ?
C25 C26 1.529(3) . ?
C25 C27 1.532(4) . ?
C25 C28 1.535(3) . ?
C26 H26A 0.9600 . ?
C26 H26B 0.9600 . ?
C26 H26C 0.9600 . ?
C27 H27A 0.9600 . ?
C27 H27B 0.9600 . ?
C27 H27C 0.9600 . ?
C28 H28A 0.9600 . ?
C28 H28B 0.9600 . ?
C28 H28C 0.9600 . ?
C29 C30 1.543(3) . ?
C29 C31 1.531(4) . ?
C29 C32 1.524(4) . ?
C30 H30A 0.9600 . ?
C30 H30B 0.9600 . ?
C30 H30C 0.9600 . ?
C31 H31A 0.9600 . ?
C31 H31B 0.9600 . ?
C31 H31C 0.9600 . ?
C32 H32A 0.9600 . ?
C32 H32B 0.9600 . ?
C32 H32C 0.9600 . ?
C33 C34 1.546(5) . ?
C33 C35 1.517(6) . ?
C33 C36 1.515(6) . ?
C34 H34A 0.9600 . ?
C34 H34B 0.9600 . ?
C34 H34C 0.9600 . ?
C35 H35A 0.9600 . ?
C35 H35B 0.9600 . ?
C35 H35C 0.9600 . ?
C36 H36A 0.9600 . ?
C36 H36B 0.9600 . ?
C36 H36C 0.9600 . ?
C37 C38 1.533(3) . ?
C37 C39 1.543(3) . ?
C37 C40 1.523(3) . ?
C38 H38A 0.9600 . ?
C38 H38B 0.9600 . ?
C38 H38C 0.9600 . ?
C39 H39A 0.9600 . ?
C39 H39B 0.9600 . ?
C39 H39C 0.9600 . ?
C40 H40A 0.9600 . ?
C40 H40B 0.9600 . ?
C40 H40C 0.9600 . ?
C41 C42 1.542(3) . ?
C41 C43 1.514(4) . ?
C41 C44 1.534(4) . ?
C42 H42A 0.9600 . ?
C42 H42B 0.9600 . ?
C42 H42C 0.9600 . ?
C43 H43A 0.9600 . ?
C43 H43B 0.9600 . ?
C43 H43C 0.9600 . ?
C44 H44A 0.9600 . ?
C44 H44B 0.9600 . ?
C44 H44C 0.9600 . ?
C45 C46 1.528(3) . ?
C45 C47 1.527(3) . ?
C45 C48 1.533(3) . ?
C46 H46A 0.9600 . ?
C46 H46B 0.9600 . ?
C46 H46C 0.9600 . ?
C47 H47A 0.9600 . ?
C47 H47B 0.9600 . ?
C47 H47C 0.9600 . ?
C48 H48A 0.9600 . ?
C48 H48B 0.9600 . ?
C48 H48C 0.9600 . ?
C49 C50 1.551(3) . ?
C49 C51 1.515(4) . ?
C49 C52 1.541(3) . ?
C50 H50A 0.9600 . ?
C50 H50B 0.9600 . ?
C50 H50C 0.9600 . ?
C51 H51A 0.9600 . ?
C51 H51B 0.9600 . ?
C51 H51C 0.9600 . ?
C52 H52A 0.9600 . ?
C52 H52B 0.9600 . ?
C52 H52C 0.9600 . ?
C53 C54 1.534(3) . ?
C53 C55 1.536(3) . ?
C53 C56 1.529(3) . ?
C54 H54A 0.9600 . ?
C54 H54B 0.9600 . ?
C54 H54C 0.9600 . ?
C55 H55A 0.9600 . ?
C55 H55B 0.9600 . ?
C55 H55C 0.9600 . ?
C56 H56A 0.9600 . ?
C56 H56B 0.9600 . ?
C56 H56C 0.9600 . ?
C57 C60 1.542(3) . ?
C57 C63 1.536(3) . ?
C58 H58 0.9800 . ?
C58 C59 1.556(3) . ?
C58 C67 1.557(3) . ?
C59 H59 0.9800 . ?
C59 C66 1.560(3) . ?
C60 H60 0.9800 . ?
C60 C61 1.536(3) . ?
C60 C62 1.517(3) . ?
C61 H61A 0.9600 . ?
C61 H61B 0.9600 . ?
C61 H61C 0.9600 . ?
C62 H62A 0.9600 . ?
C62 H62B 0.9600 . ?
C62 H62C 0.9600 . ?
C63 H63 0.9800 . ?
C63 C64 1.521(3) . ?
C63 C65 1.530(3) . ?
C64 H64A 0.9600 . ?
C64 H64B 0.9600 . ?
C64 H64C 0.9600 . ?
C65 H65A 0.9600 . ?
C65 H65B 0.9600 . ?
C65 H65C 0.9600 . ?
C66 O3 1.435(2) . ?
O3 H3 0.8200 . ?

loop_
_smtbx_masks_void_nr
_smtbx_masks_void_average_x
_smtbx_masks_void_average_y
_smtbx_masks_void_average_z
_smtbx_masks_void_volume
_smtbx_masks_void_count_electrons
_smtbx_masks_void_content
1 0.241 -0.006 0.470 732.1 110.7 ?
2 0.259 0.006 0.970 732.1 110.8 ?
3 -0.259 0.506 0.530 732.1 110.8 ?
4 -0.016 0.349 0.586 9.7 0.0 ?
5 -0.241 0.494 0.030 732.1 110.8 ?
6 0.016 0.849 0.914 9.7 0.0 ?
7 0.484 0.151 0.414 9.7 0.0 ?
8 0.516 0.651 0.086 9.7 0.0 ?
